data_7107594
loop_
_publ_author_name
'Xiaoxu Kai'
'Jiaxun Jiang'
'Chuanjiang Hu'

_publ_section_title
;
 Facile one-pot synthesis of unprecedented B,B'-linked porphyrin-chlorin
 heterodimers
;
_journal_name_full Chem.Commun.
_journal_page_first 4302
_journal_paper_doi 10.1039/c2cc17442a
_journal_volume 48
_journal_year 2012
_chemical_formula_moiety '2(C93 H60 N8 O), 3(C H2 Cl2)'
_chemical_formula_sum 'C94.5 H63 Cl3 N8 O'
_chemical_formula_weight 1432.89
_chemical_melting_point ?
_chemical_name_common bisporphyrin
_chemical_name_systematic
;
?
;
_space_group_IT_number 2
_symmetry_cell_setting triclinic
_symmetry_space_group_name_Hall '-P 1'
_symmetry_space_group_name_H-M 'P -1'
_atom_sites_solution_hydrogens geom
_atom_sites_solution_primary direct
_atom_sites_solution_secondary difmap
_audit_creation_method SHELXL-97
_cell_angle_alpha 90.46(3)
_cell_angle_beta 95.22(3)
_cell_angle_gamma 96.13(3)
_cell_formula_units_Z 4
_cell_length_a 13.992(3)
_cell_length_b 14.142(3)
_cell_length_c 38.237(8)
_cell_measurement_reflns_used 33148
_cell_measurement_temperature 223(2)
_cell_measurement_theta_max 27.5204
_cell_measurement_theta_min 3.0196
_cell_volume 7490(3)
_computing_cell_refinement 'CrystalClear, Ver. 1.30 (Rigaku/MSC, 2001)'
_computing_data_collection 'CrystalClear, Ver. 1.30 (Rigaku/MSC, 2001)'
_computing_data_reduction 'CrystalStructure, Ver. 3.60 (Rigaku/MSC, 2004)'
_computing_molecular_graphics 'SHELXL-97 (Sheldrick, 1997)'
_computing_publication_material 'SHELXL-97 (Sheldrick, 1997)'
_computing_structure_refinement 'SHELXL-97 (Sheldrick, 1997)'
_computing_structure_solution 'SHELXS-97 (Sheldrick, 1990)'
_diffrn_ambient_temperature 223(2)
_diffrn_measured_fraction_theta_full 0.995
_diffrn_measured_fraction_theta_max 0.995
_diffrn_measurement_device_type 'Rigaku Mercury'
_diffrn_measurement_method \w
_diffrn_radiation_monochromator graphite
_diffrn_radiation_source 'fine-focus sealed tube'
_diffrn_radiation_type MoK\a
_diffrn_radiation_wavelength 0.71073
_diffrn_reflns_av_R_equivalents 0.0794
_diffrn_reflns_av_sigmaI/netI 0.1136
_diffrn_reflns_limit_h_max 16
_diffrn_reflns_limit_h_min -15
_diffrn_reflns_limit_k_max 15
_diffrn_reflns_limit_k_min -16
_diffrn_reflns_limit_l_max 45
_diffrn_reflns_limit_l_min -44
_diffrn_reflns_number 62410
_diffrn_reflns_theta_full 25.00
_diffrn_reflns_theta_max 25.00
_diffrn_reflns_theta_min 3.02
_exptl_absorpt_coefficient_mu 0.069
_exptl_absorpt_correction_T_max 0.9897
_exptl_absorpt_correction_T_min 0.9695
_exptl_absorpt_correction_type multi-scan
_exptl_absorpt_process_details 'Jacobson, R. (1998) Private communication.'
_exptl_crystal_colour black
_exptl_crystal_density_diffrn 1.158
_exptl_crystal_density_method 'not measured'
_exptl_crystal_description Prism
_exptl_crystal_F_000 2728
_exptl_crystal_size_max 0.45
_exptl_crystal_size_mid 0.40
_exptl_crystal_size_min 0.15
_platon_squeeze_details
;
;
_refine_diff_density_max 0.377
_refine_diff_density_min -0.413
_refine_diff_density_rms 0.063
_refine_ls_extinction_method none
_refine_ls_goodness_of_fit_ref 1.111
_refine_ls_hydrogen_treatment constr
_refine_ls_matrix_type full
_refine_ls_number_parameters 1825
_refine_ls_number_reflns 26252
_refine_ls_number_restraints 48
_refine_ls_restrained_S_all 1.115
_refine_ls_R_factor_all 0.1331
_refine_ls_R_factor_gt 0.0875
_refine_ls_shift/su_max 0.001
_refine_ls_shift/su_mean 0.000
_refine_ls_structure_factor_coef Fsqd
_refine_ls_weighting_details 'calc w=1/[\s^2^(Fo^2^)+(0.0720P)^2^+1.0950P] where P=(Fo^2^+2Fc^2^)/3'
_refine_ls_weighting_scheme calc
_refine_ls_wR_factor_gt 0.2013
_refine_ls_wR_factor_ref 0.2267
_reflns_number_gt 15545
_reflns_number_total 26252
_reflns_threshold_expression >2sigma(I)
_cod_data_source_file c2cc17442a.txt
_cod_data_source_block final
_cod_depositor_comments
;
The following automatic conversions were performed:

'_chemical_melting_point' value 'not measured' was changed to '?' -
the value is undefined or not given.

Automatic conversion script
Id: cif_fix_values 1715 2011-07-08 13:25:40Z adriana 
;
_cod_original_sg_symbol_H-M P-1
_cod_database_code 7107594

loop_
_symmetry_equiv_pos_as_xyz
'x, y, z'
'-x, -y, -z'

loop_
_atom_site_label
_atom_site_type_symbol
_atom_site_fract_x
_atom_site_fract_y
_atom_site_fract_z
_atom_site_U_iso_or_equiv
_atom_site_adp_type
_atom_site_occupancy
_atom_site_symmetry_multiplicity
_atom_site_calc_flag
_atom_site_refinement_flags
N11 N 0.1094(2) 0.1746(2) 0.86189(7) 0.0345(7) Uani 1 1 d .
N12 N 0.1525(2) 0.0486(2) 0.80545(8) 0.0369(7) Uani 1 1 d .
H12 H 0.1188 0.0415 0.8235 0.044 Uiso 1 1 calc R
N13 N 0.0118(2) -0.0960(2) 0.83047(8) 0.0382(7) Uani 1 1 d .
N14 N -0.0320(2) 0.0263(2) 0.88631(8) 0.0368(7) Uani 1 1 d .
H14 H 0.0099 0.0289 0.8708 0.044 Uiso 1 1 calc R
C1A1 C 0.0735(3) 0.2250(2) 0.88733(9) 0.0333(8) Uani 1 1 d .
C1A2 C 0.1859(3) 0.2280(2) 0.85023(9) 0.0339(8) Uani 1 1 d .
C1A3 C 0.2182(3) 0.1245(3) 0.80054(9) 0.0368(9) Uani 1 1 d .
C1A4 C 0.1469(3) -0.0160(3) 0.77748(9) 0.0385(9) Uani 1 1 d .
C1A5 C 0.0303(3) -0.1407(3) 0.80033(9) 0.0364(9) Uani 1 1 d .
C1A6 C -0.0496(3) -0.1599(3) 0.84660(10) 0.0371(9) Uani 1 1 d .
C1A7 C -0.0874(3) -0.0548(3) 0.89480(10) 0.0410(9) Uani 1 1 d .
C1A8 C -0.0521(3) 0.1032(3) 0.90582(9) 0.0368(9) Uani 1 1 d .
C1B1 C 0.1370(3) 0.3179(3) 0.89676(9) 0.0346(8) Uani 1 1 d .
H1B1 H 0.0983 0.3723 0.8978 0.042 Uiso 1 1 calc R
C1B2 C 0.2012(3) 0.3267(2) 0.86679(9) 0.0328(8) Uani 1 1 d .
H1B2 H 0.2697 0.3456 0.8751 0.039 Uiso 1 1 calc R
C1B3 C 0.2549(3) 0.1082(3) 0.76759(10) 0.0453(10) Uani 1 1 d .
H1B3 H 0.3014 0.1490 0.7572 0.054 Uiso 1 1 calc R
C1B4 C 0.2115(3) 0.0245(3) 0.75382(10) 0.0438(10) Uani 1 1 d .
H1B4 H 0.2224 -0.0025 0.7322 0.053 Uiso 1 1 calc R
C1B5 C -0.0223(3) -0.2354(3) 0.79731(11) 0.0442(10) Uani 1 1 d .
H1B5 H -0.0231 -0.2795 0.7787 0.053 Uiso 1 1 calc R
C1B6 C -0.0693(3) -0.2473(3) 0.82611(10) 0.0425(10) Uani 1 1 d .
H1B6 H -0.1079 -0.3024 0.8320 0.051 Uiso 1 1 calc R
C1B7 C -0.1455(3) -0.0282(3) 0.92097(10) 0.0452(10) Uani 1 1 d .
H1B7 H -0.1908 -0.0693 0.9318 0.054 Uiso 1 1 calc R
C1B8 C -0.1246(3) 0.0673(3) 0.92778(10) 0.0475(10) Uani 1 1 d .
H1B8 H -0.1529 0.1030 0.9441 0.057 Uiso 1 1 calc R
C1M1 C 0.2391(3) 0.2068(3) 0.82301(9) 0.0345(8) Uani 1 1 d .
C1M2 C 0.0910(3) -0.1033(3) 0.77530(9) 0.0382(9) Uani 1 1 d .
C1M3 C -0.0927(3) -0.1424(3) 0.87786(10) 0.0396(9) Uani 1 1 d .
C1M4 C -0.0044(3) 0.1955(3) 0.90598(9) 0.0354(9) Uani 1 1 d .
C110 C 0.3249(3) 0.2733(3) 0.81502(9) 0.0374(9) Uani 1 1 d .
C111 C 0.4102(3) 0.2359(3) 0.81177(10) 0.0445(10) Uani 1 1 d .
H111 H 0.4141 0.1717 0.8174 0.053 Uiso 1 1 calc R
C112 C 0.4924(3) 0.2892(3) 0.80038(11) 0.0551(12) Uani 1 1 d .
H112 H 0.5506 0.2620 0.7995 0.066 Uiso 1 1 calc R
C113 C 0.4855(3) 0.3810(3) 0.79068(12) 0.0562(12) Uani 1 1 d .
H113 H 0.5388 0.4162 0.7820 0.067 Uiso 1 1 calc R
C114 C 0.4005(3) 0.4241(3) 0.79340(10) 0.0475(11) Uani 1 1 d .
C115 C 0.3932(4) 0.5186(3) 0.78209(11) 0.0547(12) Uani 1 1 d .
H115 H 0.4464 0.5526 0.7728 0.066 Uiso 1 1 calc R
C116 C 0.3117(4) 0.5610(3) 0.78430(10) 0.0560(12) Uani 1 1 d .
H116 H 0.3065 0.6218 0.7751 0.067 Uiso 1 1 calc R
C117 C 0.2347(3) 0.5130(3) 0.80058(10) 0.0483(11) Uani 1 1 d .
H117 H 0.1793 0.5437 0.8031 0.058 Uiso 1 1 calc R
C118 C 0.2385(3) 0.4223(3) 0.81286(9) 0.0376(9) Uani 1 1 d .
C119 C 0.3199(3) 0.3726(3) 0.80780(9) 0.0401(9) Uani 1 1 d .
C120 C 0.1653(3) 0.3892(3) 0.83715(9) 0.0386(9) Uani 1 1 d .
O1 O 0.0825(2) 0.4086(2) 0.83383(7) 0.0511(7) Uani 1 1 d .
C121 C 0.1004(3) -0.1659(3) 0.74409(10) 0.0423(10) Uani 1 1 d .
C122 C 0.1421(3) -0.2515(3) 0.74835(12) 0.0520(11) Uani 1 1 d .
H122 H 0.1668 -0.2686 0.7708 0.062 Uiso 1 1 calc R
C123 C 0.1475(4) -0.3104(3) 0.72016(12) 0.0634(13) Uani 1 1 d .
H123 H 0.1748 -0.3679 0.7236 0.076 Uiso 1 1 calc R
C124 C 0.1131(4) -0.2862(4) 0.68669(12) 0.0724(15) Uani 1 1 d .
H124 H 0.1172 -0.3267 0.6674 0.087 Uiso 1 1 calc R
C125 C 0.0732(5) -0.2023(4) 0.68202(12) 0.0781(17) Uani 1 1 d .
H125 H 0.0507 -0.1845 0.6594 0.094 Uiso 1 1 calc R
C126 C 0.0658(4) -0.1433(3) 0.71080(11) 0.0628(13) Uani 1 1 d .
H126 H 0.0366 -0.0869 0.7073 0.075 Uiso 1 1 calc R
C131 C -0.1473(3) -0.2230(3) 0.89530(11) 0.0448(10) Uani 1 1 d .
C132 C -0.2279(3) -0.2768(3) 0.87860(12) 0.0521(11) Uani 1 1 d .
H132 H -0.2519 -0.2619 0.8558 0.063 Uiso 1 1 calc R
C133 C -0.2729(3) -0.3531(3) 0.89597(13) 0.0555(12) Uani 1 1 d .
H133 H -0.3263 -0.3907 0.8846 0.067 Uiso 1 1 calc R
C134 C -0.2394(3) -0.3735(3) 0.92971(13) 0.0528(12) Uani 1 1 d .
H134 H -0.2702 -0.4252 0.9411 0.063 Uiso 1 1 calc R
C135 C -0.1627(3) -0.3201(3) 0.94669(12) 0.0527(11) Uani 1 1 d .
H135 H -0.1413 -0.3343 0.9699 0.063 Uiso 1 1 calc R
C136 C -0.1158(3) -0.2450(3) 0.92998(11) 0.0486(10) Uani 1 1 d .
H136 H -0.0625 -0.2083 0.9418 0.058 Uiso 1 1 calc R
C141 C -0.0441(3) 0.2669(3) 0.92841(10) 0.0383(9) Uani 1 1 d .
C142 C -0.1022(3) 0.3309(3) 0.91243(11) 0.0483(10) Uani 1 1 d .
H142 H -0.1134 0.3307 0.8878 0.058 Uiso 1 1 calc R
C143 C -0.1437(3) 0.3949(3) 0.93217(14) 0.0588(12) Uani 1 1 d .
H143 H -0.1836 0.4370 0.9209 0.071 Uiso 1 1 calc R
C144 C -0.1269(4) 0.3976(3) 0.96834(14) 0.0637(13) Uani 1 1 d .
H144 H -0.1542 0.4420 0.9817 0.076 Uiso 1 1 calc R
C145 C -0.0695(4) 0.3340(3) 0.98457(12) 0.0604(13) Uani 1 1 d .
H145 H -0.0592 0.3341 1.0092 0.072 Uiso 1 1 calc R
C146 C -0.0270(3) 0.2700(3) 0.96487(10) 0.0489(11) Uani 1 1 d .
H146 H 0.0135 0.2285 0.9762 0.059 Uiso 1 1 calc R
N21 N 0.2977(2) 0.3248(2) 0.98182(7) 0.0352(7) Uani 1 1 d .
H21 H 0.3359 0.3505 0.9993 0.042 Uiso 1 1 calc R
N22 N 0.4149(2) 0.2476(2) 1.04148(8) 0.0374(7) Uani 1 1 d .
N23 N 0.4764(2) 0.4373(2) 1.07011(8) 0.0378(7) Uani 1 1 d .
H23 H 0.4535 0.4138 1.0496 0.045 Uiso 1 1 calc R
N24 N 0.3677(2) 0.5123(2) 1.00830(7) 0.0353(7) Uani 1 1 d .
C2A1 C 0.2505(3) 0.3742(3) 0.95608(9) 0.0320(8) Uani 1 1 d .
C2A2 C 0.2758(3) 0.2297(3) 0.97586(9) 0.0343(8) Uani 1 1 d .
C2A3 C 0.3737(3) 0.1635(3) 1.02606(10) 0.0387(9) Uani 1 1 d .
C2A4 C 0.4666(3) 0.2235(3) 1.07196(10) 0.0427(10) Uani 1 1 d .
C2A5 C 0.5118(3) 0.3865(3) 1.09719(10) 0.0397(9) Uani 1 1 d .
C2A6 C 0.4817(3) 0.5316(3) 1.07988(10) 0.0390(9) Uani 1 1 d .
C2A7 C 0.4028(3) 0.5971(3) 1.02521(10) 0.0384(9) Uani 1 1 d .
C2A8 C 0.3158(3) 0.5368(3) 0.97812(9) 0.0354(9) Uani 1 1 d .
C2B1 C 0.1946(3) 0.3044(2) 0.93168(9) 0.0321(8) Uani 1 1 d .
C2B2 C 0.2121(3) 0.2178(3) 0.94431(9) 0.0354(9) Uani 1 1 d .
H2B2 H 0.1864 0.1590 0.9339 0.042 Uiso 1 1 calc R
C2B3 C 0.4017(3) 0.0851(3) 1.04742(10) 0.0496(11) Uani 1 1 d .
H2B3 H 0.3832 0.0201 1.0425 0.059 Uiso 1 1 calc R
C2B4 C 0.4584(3) 0.1215(3) 1.07523(10) 0.0483(11) Uani 1 1 d .
H2B4 H 0.4875 0.0873 1.0935 0.058 Uiso 1 1 calc R
C2B5 C 0.5423(3) 0.4507(3) 1.12599(10) 0.0440(10) Uani 1 1 d .
H2B5 H 0.5705 0.4348 1.1481 0.053 Uiso 1 1 calc R
C2B6 C 0.5233(3) 0.5390(3) 1.11562(10) 0.0421(10) Uani 1 1 d .
H2B6 H 0.5353 0.5950 1.1294 0.051 Uiso 1 1 calc R
C2B7 C 0.3772(3) 0.6752(3) 1.00415(10) 0.0402(9) Uani 1 1 d .
H2B7 H 0.3947 0.7401 1.0094 0.048 Uiso 1 1 calc R
C2B8 C 0.3231(3) 0.6381(3) 0.97527(10) 0.0400(9) Uani 1 1 d .
H2B8 H 0.2954 0.6725 0.9567 0.048 Uiso 1 1 calc R
C2M1 C 0.3089(3) 0.1549(3) 0.99542(9) 0.0375(9) Uani 1 1 d .
C2M2 C 0.5130(3) 0.2881(3) 1.09811(10) 0.0416(9) Uani 1 1 d .
C2M3 C 0.4507(3) 0.6059(3) 1.05914(10) 0.0362(9) Uani 1 1 d .
C2M4 C 0.2568(3) 0.4738(3) 0.95444(9) 0.0368(9) Uani 1 1 d .
C211 C 0.2710(3) 0.0561(3) 0.98364(10) 0.0414(10) Uani 1 1 d .
C212 C 0.1731(3) 0.0260(3) 0.98334(11) 0.0524(11) Uani 1 1 d .
H212 H 0.1312 0.0678 0.9911 0.063 Uiso 1 1 calc R
C213 C 0.1363(4) -0.0653(4) 0.97166(15) 0.0729(15) Uani 1 1 d .
H213 H 0.0700 -0.0852 0.9716 0.087 Uiso 1 1 calc R
C214 C 0.1980(5) -0.1261(3) 0.96027(14) 0.0773(17) Uani 1 1 d .
H214 H 0.1734 -0.1876 0.9521 0.093 Uiso 1 1 calc R
C215 C 0.2940(4) -0.0982(3) 0.96065(13) 0.0678(14) Uani 1 1 d .
H215 H 0.3356 -0.1407 0.9532 0.081 Uiso 1 1 calc R
C216 C 0.3310(4) -0.0072(3) 0.97195(11) 0.0545(11) Uani 1 1 d .
H216 H 0.3974 0.0119 0.9717 0.065 Uiso 1 1 calc R
C221 C 0.5597(3) 0.2446(3) 1.13048(11) 0.0473(10) Uani 1 1 d .
C222 C 0.6441(4) 0.2038(4) 1.12889(13) 0.0675(14) Uani 1 1 d .
H222 H 0.6735 0.2053 1.1077 0.081 Uiso 1 1 calc R
C223 C 0.6867(4) 0.1606(4) 1.15781(15) 0.0803(17) Uani 1 1 d .
H223 H 0.7447 0.1334 1.1564 0.096 Uiso 1 1 calc R
C224 C 0.6431(5) 0.1581(4) 1.18874(15) 0.0770(17) Uani 1 1 d .
H224 H 0.6711 0.1284 1.2084 0.092 Uiso 1 1 calc R
C225 C 0.5588(4) 0.1987(4) 1.19091(13) 0.0739(16) Uani 1 1 d .
H225 H 0.5296 0.1971 1.2121 0.089 Uiso 1 1 calc R
C226 C 0.5168(4) 0.2420(4) 1.16181(12) 0.0639(13) Uani 1 1 d .
H226 H 0.4591 0.2697 1.1633 0.077 Uiso 1 1 calc R
C231 C 0.4672(3) 0.7037(3) 1.07609(10) 0.0418(10) Uani 1 1 d .
C232 C 0.5588(3) 0.7476(3) 1.08398(10) 0.0452(10) Uani 1 1 d .
H232 H 0.6120 0.7167 1.0786 0.054 Uiso 1 1 calc R
C233 C 0.5739(4) 0.8369(3) 1.09987(12) 0.0570(12) Uani 1 1 d .
H233 H 0.6371 0.8666 1.1050 0.068 Uiso 1 1 calc R
C234 C 0.4972(4) 0.8818(3) 1.10808(13) 0.0684(14) Uani 1 1 d U
H234 H 0.5076 0.9414 1.1196 0.082 Uiso 1 1 calc R
C235 C 0.4050(4) 0.8403(4) 1.09959(14) 0.0759(15) Uani 1 1 d U
H235 H 0.3522 0.8722 1.1047 0.091 Uiso 1 1 calc R
C236 C 0.3900(3) 0.7517(3) 1.08352(13) 0.0598(12) Uani 1 1 d .
H236 H 0.3266 0.7235 1.0775 0.072 Uiso 1 1 calc R
C241 C 0.1911(3) 0.5204(2) 0.92830(9) 0.0330(8) Uani 1 1 d .
C242 C 0.2241(3) 0.5680(3) 0.89963(10) 0.0470(10) Uani 1 1 d .
H242 H 0.2883 0.5656 0.8946 0.056 Uiso 1 1 calc R
C243 C 0.1636(5) 0.6195(3) 0.87813(12) 0.0671(15) Uani 1 1 d .
H243 H 0.1868 0.6523 0.8588 0.081 Uiso 1 1 calc R
C244 C 0.0689(4) 0.6217(4) 0.88562(15) 0.0713(15) Uani 1 1 d .
H244 H 0.0276 0.6573 0.8716 0.086 Uiso 1 1 calc R
C245 C 0.0355(4) 0.5724(3) 0.91330(15) 0.0640(13) Uani 1 1 d .
H245 H -0.0294 0.5724 0.9178 0.077 Uiso 1 1 calc R
C246 C 0.0960(3) 0.5223(3) 0.93489(11) 0.0445(10) Uani 1 1 d .
H246 H 0.0723 0.4895 0.9541 0.053 Uiso 1 1 calc R
N31 N 0.7803(2) 0.8564(2) 0.35812(7) 0.0356(7) Uani 1 1 d .
N32 N 0.8927(2) 0.7871(2) 0.30471(8) 0.0363(7) Uani 1 1 d .
H32 H 0.9022 0.8308 0.3212 0.044 Uiso 1 1 calc R
N33 N 1.0466(2) 0.9407(2) 0.32728(8) 0.0395(8) Uani 1 1 d .
N34 N 0.9379(2) 1.0065(2) 0.38080(8) 0.0392(8) Uani 1 1 d .
H34 H 0.9306 0.9601 0.3654 0.047 Uiso 1 1 calc R
C3A1 C 0.7351(3) 0.9019(3) 0.38293(9) 0.0344(8) Uani 1 1 d .
C3A2 C 0.7231(3) 0.7750(3) 0.34830(9) 0.0316(8) Uani 1 1 d .
C3A3 C 0.8173(3) 0.7188(3) 0.30160(9) 0.0355(9) Uani 1 1 d .
C3A4 C 0.9534(3) 0.7787(3) 0.27820(9) 0.0376(9) Uani 1 1 d .
C3A5 C 1.0831(3) 0.9093(3) 0.29797(9) 0.0384(9) Uani 1 1 d .
C3A6 C 1.1157(3) 1.0072(3) 0.34247(10) 0.0396(9) Uani 1 1 d .
C3A7 C 1.0228(3) 1.0636(3) 0.38921(10) 0.0424(10) Uani 1 1 d .
C3A8 C 0.8662(3) 1.0326(3) 0.39989(10) 0.0406(9) Uani 1 1 d .
C3B1 C 0.6472(3) 0.8433(3) 0.39377(9) 0.0350(8) Uani 1 1 d .
H3B1 H 0.5921 0.8814 0.3948 0.042 Uiso 1 1 calc R
C3B2 C 0.6283(3) 0.7674(3) 0.36472(9) 0.0328(8) Uani 1 1 d .
H3B2 H 0.6124 0.7033 0.3742 0.039 Uiso 1 1 calc R
C3B3 C 0.8285(3) 0.6635(3) 0.27089(9) 0.0383(9) Uani 1 1 d U
H3B3 H 0.7869 0.6105 0.2620 0.046 Uiso 1 1 calc R
C3B4 C 0.9097(3) 0.7011(3) 0.25696(10) 0.0425(10) Uani 1 1 d U
H3B4 H 0.9331 0.6791 0.2365 0.051 Uiso 1 1 calc R
C3B5 C 1.1778(3) 0.9585(3) 0.29429(11) 0.0456(10) Uani 1 1 d .
H3B5 H 1.2176 0.9500 0.2762 0.055 Uiso 1 1 calc R
C3B6 C 1.1972(3) 1.0187(3) 0.32187(10) 0.0452(10) Uani 1 1 d .
H3B6 H 1.2537 1.0606 0.3269 0.054 Uiso 1 1 calc R
C3B7 C 1.0018(3) 1.1291(3) 0.41545(11) 0.0484(11) Uani 1 1 d .
H3B7 H 1.0463 1.1768 0.4266 0.058 Uiso 1 1 calc R
C3B8 C 0.9085(3) 1.1119(3) 0.42165(11) 0.0473(10) Uani 1 1 d .
H3B8 H 0.8766 1.1459 0.4375 0.057 Uiso 1 1 calc R
C3M1 C 0.7388(3) 0.7082(3) 0.32275(9) 0.0355(9) Uani 1 1 d .
C3M2 C 1.0396(3) 0.8351(3) 0.27481(9) 0.0391(9) Uani 1 1 d .
C3M3 C 1.1066(3) 1.0612(3) 0.37334(10) 0.0426(10) Uani 1 1 d .
C3M4 C 0.7729(3) 0.9862(3) 0.40071(10) 0.0397(9) Uani 1 1 d .
C310 C 0.6700(3) 0.6200(3) 0.31765(9) 0.0370(9) Uani 1 1 d .
C311 C 0.7076(3) 0.5338(3) 0.31855(9) 0.0420(10) Uani 1 1 d .
H311 H 0.7746 0.5332 0.3235 0.050 Uiso 1 1 calc R
C312 C 0.6496(3) 0.4464(3) 0.31230(10) 0.0483(11) Uani 1 1 d .
H312 H 0.6770 0.3888 0.3152 0.058 Uiso 1 1 calc R
C313 C 0.5541(3) 0.4459(3) 0.30216(11) 0.0504(11) Uani 1 1 d .
H313 H 0.5168 0.3877 0.2964 0.060 Uiso 1 1 calc R
C314 C 0.5093(3) 0.5313(3) 0.30012(10) 0.0456(10) Uani 1 1 d .
C315 C 0.4108(3) 0.5312(3) 0.28892(11) 0.0532(12) Uani 1 1 d .
H316 H 0.3740 0.4733 0.2822 0.064 Uiso 1 1 calc R
C316 C 0.3685(3) 0.6116(4) 0.28757(11) 0.0585(13) Uani 1 1 d .
H317 H 0.3037 0.6100 0.2784 0.070 Uiso 1 1 calc R
C317 C 0.4198(3) 0.6991(3) 0.29979(10) 0.0490(11) Uani 1 1 d .
H318 H 0.3885 0.7548 0.2995 0.059 Uiso 1 1 calc R
C318 C 0.5152(3) 0.7022(3) 0.31207(10) 0.0412(9) Uani 1 1 d .
C319 C 0.5665(3) 0.6200(3) 0.31038(9) 0.0396(9) Uani 1 1 d .
C320 C 0.5565(3) 0.7879(3) 0.33373(10) 0.0393(9) Uani 1 1 d .
O2 O 0.5343(2) 0.8676(2) 0.32828(7) 0.0532(8) Uani 1 1 d .
C321 C 1.09519(19) 0.8103(2) 0.24459(6) 0.0448(10) Uani 1 1 d GU
C322 C 1.0696(2) 0.8426(3) 0.21116(7) 0.0827(16) Uani 1 1 d GU
H322 H 1.0157 0.8767 0.2072 0.099 Uiso 1 1 calc R
C323 C 1.1239(2) 0.8246(3) 0.18363(5) 0.0892(17) Uani 1 1 d GU
H323 H 1.1066 0.8465 0.1610 0.107 Uiso 1 1 calc R
C324 C 1.2037(2) 0.7742(3) 0.18952(6) 0.0650(13) Uani 1 1 d GU
H324 H 1.2403 0.7620 0.1709 0.078 Uiso 1 1 calc R
C325 C 1.2292(2) 0.7418(2) 0.22294(8) 0.0687(13) Uani 1 1 d GU
H325 H 1.2832 0.7077 0.2269 0.082 Uiso 1 1 calc R
C326 C 1.1750(2) 0.7598(2) 0.25048(6) 0.0616(12) Uani 1 1 d GU
H326 H 1.1923 0.7380 0.2731 0.074 Uiso 1 1 calc R
C331 C 1.1934(3) 1.1217(3) 0.39031(11) 0.0442(10) Uani 1 1 d .
C332 C 1.2420(3) 1.1946(3) 0.37386(13) 0.0598(12) Uani 1 1 d .
H332 H 1.2210 1.2100 0.3508 0.072 Uiso 1 1 calc R
C333 C 1.3238(4) 1.2468(3) 0.39154(17) 0.0707(15) Uani 1 1 d .
H333 H 1.3589 1.2955 0.3799 0.085 Uiso 1 1 calc R
C334 C 1.3522(4) 1.2270(4) 0.42545(18) 0.0743(16) Uani 1 1 d .
H334 H 1.4059 1.2630 0.4373 0.089 Uiso 1 1 calc R
C335 C 1.3034(4) 1.1556(4) 0.44224(14) 0.0681(14) Uani 1 1 d .
H335 H 1.3237 1.1419 0.4656 0.082 Uiso 1 1 calc R
C336 C 1.2252(3) 1.1038(3) 0.42521(12) 0.0536(11) Uani 1 1 d .
H336 H 1.1916 1.0547 0.4371 0.064 Uiso 1 1 calc R
C341 C 0.7094(3) 1.0313(3) 0.42391(11) 0.0434(10) Uani 1 1 d .
C342 C 0.7176(3) 1.0203(4) 0.46036(12) 0.0594(12) Uani 1 1 d .
H342 H 0.7611 0.9804 0.4709 0.071 Uiso 1 1 calc R
C343 C 0.6609(4) 1.0689(4) 0.48106(14) 0.0706(15) Uani 1 1 d .
H343 H 0.6678 1.0626 0.5056 0.085 Uiso 1 1 calc R
C344 C 0.5953(4) 1.1257(4) 0.46609(16) 0.0745(16) Uani 1 1 d .
H344 H 0.5568 1.1573 0.4802 0.089 Uiso 1 1 calc R
C345 C 0.5865(4) 1.1362(4) 0.43032(16) 0.0726(15) Uani 1 1 d .
H345 H 0.5421 1.1754 0.4199 0.087 Uiso 1 1 calc R
C346 C 0.6430(3) 1.0888(3) 0.40951(14) 0.0584(12) Uani 1 1 d .
H346 H 0.6358 1.0961 0.3850 0.070 Uiso 1 1 calc R
N41 N 0.6724(2) 0.7117(2) 0.47902(8) 0.0356(7) Uani 1 1 d .
H41 H 0.6535 0.6788 0.4968 0.043 Uiso 1 1 calc R
N42 N 0.7706(2) 0.6082(2) 0.53583(8) 0.0385(7) Uani 1 1 d .
N43 N 0.5881(2) 0.5419(2) 0.56356(8) 0.0378(7) Uani 1 1 d .
H43 H 0.6035 0.5604 0.5430 0.045 Uiso 1 1 calc R
N44 N 0.4916(2) 0.6387(2) 0.50509(7) 0.0353(7) Uani 1 1 d .
C4A1 C 0.6119(3) 0.7494(2) 0.45361(9) 0.0331(8) Uani 1 1 d .
C4A2 C 0.7662(3) 0.7333(3) 0.47229(9) 0.0361(9) Uani 1 1 d .
C4A3 C 0.8505(3) 0.6468(3) 0.52043(10) 0.0402(9) Uani 1 1 d .
C4A4 C 0.8061(3) 0.5624(3) 0.56519(10) 0.0427(10) Uani 1 1 d .
C4A5 C 0.6513(3) 0.5150(3) 0.59046(9) 0.0377(9) Uani 1 1 d .
C4A6 C 0.4971(3) 0.5348(3) 0.57440(10) 0.0379(9) Uani 1 1 d .
C4A7 C 0.4119(3) 0.6038(3) 0.52164(9) 0.0348(9) Uani 1 1 d .
C4A8 C 0.4569(3) 0.6848(3) 0.47576(9) 0.0351(9) Uani 1 1 d .
C4B1 C 0.6732(3) 0.7980(2) 0.42884(9) 0.0332(8) Uani 1 1 d .
C4B2 C 0.7656(3) 0.7860(3) 0.44068(9) 0.0382(9) Uani 1 1 d .
H4B2 H 0.8207 0.8090 0.4297 0.046 Uiso 1 1 calc R
C4B3 C 0.9373(3) 0.6213(3) 0.53972(11) 0.0523(11) Uani 1 1 d .
H4B3 H 1.0009 0.6383 0.5342 0.063 Uiso 1 1 calc R
C4B4 C 0.9103(3) 0.5687(3) 0.56705(11) 0.0532(11) Uani 1 1 d .
H4B4 H 0.9512 0.5413 0.5840 0.064 Uiso 1 1 calc R
C4B5 C 0.5953(3) 0.4884(3) 0.61932(10) 0.0435(10) Uani 1 1 d .
H4B5 H 0.6192 0.4663 0.6412 0.052 Uiso 1 1 calc R
C4B6 C 0.5021(3) 0.5010(3) 0.60939(10) 0.0430(10) Uani 1 1 d .
H4B6 H 0.4499 0.4895 0.6232 0.052 Uiso 1 1 calc R
C4B7 C 0.3249(3) 0.6240(3) 0.50125(10) 0.0397(9) Uani 1 1 d .
H4B7 H 0.2611 0.6057 0.5064 0.048 Uiso 1 1 calc R
C4B8 C 0.3528(3) 0.6741(3) 0.47338(10) 0.0421(10) Uani 1 1 d .
H4B8 H 0.3116 0.6978 0.4555 0.051 Uiso 1 1 calc R
C4M1 C 0.8490(3) 0.7050(3) 0.49102(10) 0.0407(9) Uani 1 1 d .
C4M2 C 0.7518(3) 0.5203(3) 0.59092(10) 0.0397(9) Uani 1 1 d .
C4M3 C 0.4141(3) 0.5608(3) 0.55472(9) 0.0350(8) Uani 1 1 d .
C4M4 C 0.5119(3) 0.7393(3) 0.45252(9) 0.0357(9) Uani 1 1 d .
C411 C 0.9436(3) 0.7429(3) 0.47828(10) 0.0422(10) Uani 1 1 d .
C412 C 0.9756(3) 0.8373(4) 0.48028(12) 0.0592(12) Uani 1 1 d .
H412 H 0.9378 0.8794 0.4903 0.071 Uiso 1 1 calc R
C413 C 1.0620(4) 0.8734(5) 0.46801(18) 0.0898(19) Uani 1 1 d .
H413 H 1.0821 0.9390 0.4696 0.108 Uiso 1 1 calc R
C414 C 1.1182(4) 0.8124(6) 0.45346(17) 0.094(2) Uani 1 1 d .
H414 H 1.1764 0.8364 0.4447 0.112 Uiso 1 1 calc R
C415 C 1.0894(4) 0.7159(5) 0.45171(15) 0.0838(18) Uani 1 1 d .
H415 H 1.1286 0.6743 0.4421 0.101 Uiso 1 1 calc R
C416 C 1.0022(3) 0.6799(4) 0.46414(12) 0.0601(12) Uani 1 1 d .
H416 H 0.9828 0.6141 0.4631 0.072 Uiso 1 1 calc R
C421 C 0.8075(3) 0.4860(3) 0.62265(10) 0.0474(10) Uani 1 1 d .
C422 C 0.8181(3) 0.3895(3) 0.62681(11) 0.0548(11) Uani 1 1 d .
H422 H 0.7859 0.3448 0.6103 0.066 Uiso 1 1 calc R
C423 C 0.8755(4) 0.3589(4) 0.65500(13) 0.0690(14) Uani 1 1 d .
H423 H 0.8834 0.2940 0.6571 0.083 Uiso 1 1 calc R
C424 C 0.9209(4) 0.4229(4) 0.67981(13) 0.0768(16) Uani 1 1 d .
H424 H 0.9588 0.4019 0.6992 0.092 Uiso 1 1 calc R
C425 C 0.9106(4) 0.5184(4) 0.67630(14) 0.0834(18) Uani 1 1 d .
H425 H 0.9422 0.5626 0.6931 0.100 Uiso 1 1 calc R
C426 C 0.8533(4) 0.5495(4) 0.64767(12) 0.0701(15) Uani 1 1 d .
H426 H 0.8460 0.6146 0.6456 0.084 Uiso 1 1 calc R
C431 C 0.3207(3) 0.5461(3) 0.57186(9) 0.0387(9) Uani 1 1 d .
C432 C 0.2832(3) 0.4572(3) 0.58074(10) 0.0429(10) Uani 1 1 d .
H432 H 0.3155 0.4044 0.5757 0.052 Uiso 1 1 calc R
C433 C 0.1978(3) 0.4434(3) 0.59711(11) 0.0511(11) Uani 1 1 d .
H433 H 0.1732 0.3817 0.6030 0.061 Uiso 1 1 calc R
C434 C 0.1491(3) 0.5204(4) 0.60467(11) 0.0581(13) Uani 1 1 d .
H434 H 0.0919 0.5117 0.6159 0.070 Uiso 1 1 calc R
C435 C 0.1864(3) 0.6101(4) 0.59533(12) 0.0607(12) Uani 1 1 d .
H435 H 0.1541 0.6630 0.6001 0.073 Uiso 1 1 calc R
C436 C 0.2710(3) 0.6228(3) 0.57894(12) 0.0528(11) Uani 1 1 d .
H436 H 0.2950 0.6842 0.5725 0.063 Uiso 1 1 calc R
C441 C 0.4561(3) 0.7978(3) 0.42757(9) 0.0352(9) Uani 1 1 d .
C442 C 0.4017(3) 0.7616(3) 0.39774(10) 0.0460(10) Uani 1 1 d .
H442 H 0.4014 0.6972 0.3915 0.055 Uiso 1 1 calc R
C443 C 0.3475(3) 0.8191(4) 0.37676(12) 0.0581(12) Uani 1 1 d .
H443 H 0.3094 0.7933 0.3567 0.070 Uiso 1 1 calc R
C444 C 0.3493(4) 0.9129(4) 0.38504(15) 0.0719(15) Uani 1 1 d .
H444 H 0.3128 0.9518 0.3706 0.086 Uiso 1 1 calc R
C445 C 0.4037(4) 0.9512(3) 0.41425(15) 0.0677(14) Uani 1 1 d .
H445 H 0.4044 1.0162 0.4198 0.081 Uiso 1 1 calc R
C446 C 0.4571(3) 0.8954(3) 0.43545(12) 0.0497(11) Uani 1 1 d .
H446 H 0.4948 0.9223 0.4554 0.060 Uiso 1 1 calc R

loop_
_atom_site_aniso_label
_atom_site_aniso_U_11
_atom_site_aniso_U_22
_atom_site_aniso_U_33
_atom_site_aniso_U_23
_atom_site_aniso_U_13
_atom_site_aniso_U_12
N11 0.0330(18) 0.0371(17) 0.0332(16) -0.0046(14) -0.0009(13) 0.0068(14)
N12 0.041(2) 0.0354(17) 0.0360(17) -0.0010(14) 0.0093(14) 0.0087(15)
N13 0.0395(19) 0.0362(17) 0.0405(17) -0.0028(15) 0.0084(14) 0.0074(15)
N14 0.0393(19) 0.0368(17) 0.0355(16) -0.0047(14) 0.0112(14) 0.0034(14)
C1A1 0.033(2) 0.0334(19) 0.0327(19) -0.0001(16) -0.0037(16) 0.0066(16)
C1A2 0.039(2) 0.0308(19) 0.0313(19) -0.0017(16) -0.0008(16) 0.0048(17)
C1A3 0.036(2) 0.042(2) 0.0336(19) 0.0018(17) 0.0026(16) 0.0088(18)
C1A4 0.052(3) 0.034(2) 0.0308(19) -0.0030(17) 0.0055(17) 0.0103(18)
C1A5 0.044(2) 0.0310(19) 0.035(2) -0.0038(16) 0.0046(17) 0.0072(17)
C1A6 0.039(2) 0.0299(19) 0.042(2) -0.0005(17) -0.0011(17) 0.0056(17)
C1A7 0.043(2) 0.039(2) 0.042(2) -0.0012(18) 0.0122(18) 0.0034(18)
C1A8 0.038(2) 0.036(2) 0.036(2) -0.0023(17) 0.0059(16) 0.0002(17)
C1B1 0.040(2) 0.0303(19) 0.0326(19) -0.0001(16) -0.0047(16) 0.0067(16)
C1B2 0.034(2) 0.0310(19) 0.0336(19) 0.0003(16) -0.0014(15) 0.0063(16)
C1B3 0.054(3) 0.045(2) 0.038(2) -0.0029(19) 0.0087(19) 0.005(2)
C1B4 0.055(3) 0.038(2) 0.041(2) -0.0040(18) 0.0121(19) 0.0102(19)
C1B5 0.050(3) 0.036(2) 0.046(2) -0.0078(18) 0.0026(19) 0.0073(19)
C1B6 0.050(3) 0.034(2) 0.044(2) -0.0028(18) 0.0042(19) 0.0060(18)
C1B7 0.049(3) 0.038(2) 0.050(2) -0.0027(19) 0.0182(19) -0.0009(19)
C1B8 0.051(3) 0.047(2) 0.046(2) -0.005(2) 0.014(2) 0.003(2)
C1M1 0.041(2) 0.037(2) 0.0268(18) 0.0011(16) 0.0009(16) 0.0084(17)
C1M2 0.046(2) 0.037(2) 0.0315(19) -0.0024(17) -0.0012(17) 0.0108(18)
C1M3 0.046(2) 0.0287(19) 0.043(2) 0.0017(17) -0.0010(18) 0.0032(17)
C1M4 0.035(2) 0.035(2) 0.037(2) -0.0011(16) 0.0022(16) 0.0062(17)
C110 0.037(2) 0.041(2) 0.0321(19) 0.0050(17) -0.0023(16) 0.0004(18)
C111 0.042(3) 0.049(2) 0.043(2) 0.0032(19) 0.0072(18) 0.005(2)
C112 0.041(3) 0.072(3) 0.055(3) 0.003(2) 0.015(2) 0.010(2)
C113 0.046(3) 0.065(3) 0.056(3) 0.000(2) 0.013(2) -0.010(2)
C114 0.054(3) 0.051(3) 0.034(2) -0.0030(19) 0.0020(19) -0.010(2)
C115 0.070(3) 0.050(3) 0.040(2) -0.001(2) 0.006(2) -0.011(2)
C116 0.085(4) 0.043(2) 0.038(2) 0.011(2) 0.002(2) -0.002(3)
C117 0.072(3) 0.042(2) 0.031(2) 0.0037(18) -0.003(2) 0.011(2)
C118 0.047(2) 0.038(2) 0.0274(18) 0.0020(16) -0.0024(16) 0.0058(18)
C119 0.043(2) 0.045(2) 0.0301(19) -0.0041(17) -0.0031(17) -0.0009(19)
C120 0.047(3) 0.032(2) 0.035(2) -0.0030(16) -0.0038(18) 0.0017(18)
O1 0.052(2) 0.0555(18) 0.0466(16) 0.0028(14) -0.0027(14) 0.0151(15)
C121 0.045(3) 0.041(2) 0.041(2) -0.0059(18) 0.0069(18) 0.0050(19)
C122 0.061(3) 0.045(2) 0.051(2) -0.009(2) -0.001(2) 0.016(2)
C123 0.080(4) 0.054(3) 0.058(3) -0.015(2) 0.005(2) 0.020(3)
C124 0.109(5) 0.065(3) 0.044(3) -0.017(3) 0.017(3) 0.010(3)
C125 0.127(5) 0.071(3) 0.037(2) -0.009(2) -0.004(3) 0.025(3)
C126 0.098(4) 0.051(3) 0.042(2) -0.007(2) -0.004(2) 0.025(3)
C131 0.048(3) 0.036(2) 0.052(2) -0.0007(19) 0.012(2) 0.0066(19)
C132 0.050(3) 0.047(2) 0.061(3) -0.006(2) 0.011(2) 0.006(2)
C133 0.054(3) 0.038(2) 0.074(3) -0.006(2) 0.019(2) -0.007(2)
C134 0.054(3) 0.036(2) 0.074(3) 0.008(2) 0.031(2) 0.009(2)
C135 0.054(3) 0.048(3) 0.060(3) 0.015(2) 0.020(2) 0.010(2)
C136 0.050(3) 0.050(2) 0.046(2) -0.002(2) 0.006(2) 0.005(2)
C141 0.038(2) 0.033(2) 0.045(2) -0.0067(18) 0.0096(17) 0.0014(17)
C142 0.046(3) 0.052(3) 0.048(2) -0.005(2) 0.0013(19) 0.011(2)
C143 0.048(3) 0.045(3) 0.084(4) -0.013(2) 0.007(2) 0.013(2)
C144 0.065(3) 0.054(3) 0.075(3) -0.017(3) 0.028(3) 0.007(3)
C145 0.079(4) 0.059(3) 0.045(2) -0.015(2) 0.020(2) 0.001(3)
C146 0.056(3) 0.050(2) 0.041(2) -0.007(2) 0.009(2) 0.007(2)
N21 0.043(2) 0.0277(16) 0.0327(16) -0.0013(13) -0.0047(14) 0.0032(14)
N22 0.041(2) 0.0318(16) 0.0386(17) 0.0014(14) -0.0038(14) 0.0078(14)
N23 0.041(2) 0.0345(17) 0.0364(17) -0.0013(14) -0.0051(14) 0.0062(14)
N24 0.0381(19) 0.0323(16) 0.0350(16) -0.0007(14) 0.0001(14) 0.0040(14)
C2A1 0.032(2) 0.0344(19) 0.0298(18) -0.0033(16) 0.0041(15) 0.0042(16)
C2A2 0.037(2) 0.034(2) 0.0317(19) 0.0025(16) 0.0050(16) 0.0037(17)
C2A3 0.046(2) 0.0300(19) 0.040(2) -0.0037(17) -0.0041(18) 0.0120(17)
C2A4 0.048(3) 0.037(2) 0.043(2) 0.0029(18) -0.0010(19) 0.0074(19)
C2A5 0.040(2) 0.040(2) 0.038(2) 0.0007(18) -0.0051(17) 0.0060(18)
C2A6 0.034(2) 0.042(2) 0.040(2) -0.0087(18) 0.0005(17) 0.0002(18)
C2A7 0.037(2) 0.038(2) 0.039(2) -0.0022(17) -0.0003(17) 0.0039(17)
C2A8 0.035(2) 0.0315(19) 0.039(2) 0.0021(16) 0.0013(17) 0.0024(16)
C2B1 0.031(2) 0.0324(19) 0.0330(18) -0.0031(16) 0.0052(15) 0.0014(16)
C2B2 0.037(2) 0.034(2) 0.0336(19) -0.0039(16) 0.0013(16) 0.0014(17)
C2B3 0.063(3) 0.038(2) 0.046(2) 0.0035(19) -0.012(2) 0.009(2)
C2B4 0.059(3) 0.040(2) 0.043(2) 0.0060(19) -0.011(2) 0.009(2)
C2B5 0.048(3) 0.050(2) 0.032(2) 0.0057(18) -0.0047(17) 0.003(2)
C2B6 0.052(3) 0.033(2) 0.040(2) -0.0057(17) -0.0037(18) 0.0008(18)
C2B7 0.042(2) 0.0287(19) 0.048(2) 0.0043(17) -0.0032(18) 0.0020(17)
C2B8 0.046(3) 0.034(2) 0.038(2) 0.0064(17) -0.0050(18) 0.0035(18)
C2M1 0.043(2) 0.033(2) 0.037(2) 0.0013(17) 0.0047(17) 0.0057(17)
C2M2 0.036(2) 0.046(2) 0.043(2) 0.0010(18) -0.0035(17) 0.0122(18)
C2M3 0.029(2) 0.037(2) 0.041(2) -0.0028(17) -0.0004(16) -0.0015(17)
C2M4 0.040(2) 0.035(2) 0.036(2) -0.0005(17) 0.0057(17) 0.0029(17)
C211 0.051(3) 0.033(2) 0.039(2) 0.0086(17) -0.0045(18) 0.0023(19)
C212 0.058(3) 0.040(2) 0.058(3) 0.005(2) -0.001(2) -0.001(2)
C213 0.073(4) 0.049(3) 0.091(4) 0.001(3) 0.005(3) -0.016(3)
C214 0.109(5) 0.036(3) 0.080(4) -0.011(3) -0.008(3) -0.008(3)
C215 0.095(4) 0.040(3) 0.068(3) -0.009(2) -0.002(3) 0.012(3)
C216 0.067(3) 0.039(2) 0.057(3) -0.002(2) 0.000(2) 0.011(2)
C221 0.052(3) 0.041(2) 0.047(2) 0.0002(19) -0.012(2) 0.010(2)
C222 0.078(4) 0.067(3) 0.057(3) -0.003(3) -0.013(3) 0.022(3)
C223 0.089(4) 0.078(4) 0.072(4) 0.002(3) -0.025(3) 0.028(3)
C224 0.089(4) 0.061(3) 0.074(4) 0.015(3) -0.035(3) 0.009(3)
C225 0.084(4) 0.082(4) 0.052(3) 0.029(3) -0.007(3) 0.005(3)
C226 0.068(3) 0.071(3) 0.052(3) 0.016(2) 0.003(2) 0.009(3)
C231 0.050(3) 0.034(2) 0.040(2) 0.0001(17) -0.0054(18) 0.0079(19)
C232 0.051(3) 0.038(2) 0.045(2) -0.0012(18) 0.0019(19) -0.002(2)
C233 0.066(3) 0.039(2) 0.059(3) -0.002(2) -0.008(2) -0.011(2)
C234 0.094(4) 0.042(3) 0.064(3) -0.009(2) -0.021(3) 0.008(3)
C235 0.095(4) 0.056(3) 0.080(3) -0.017(3) -0.008(3) 0.037(3)
C236 0.048(3) 0.051(3) 0.079(3) -0.014(2) -0.003(2) 0.008(2)
C241 0.035(2) 0.0259(18) 0.037(2) -0.0015(16) -0.0012(16) 0.0062(16)
C242 0.055(3) 0.044(2) 0.042(2) 0.0006(19) 0.002(2) 0.005(2)
C243 0.106(5) 0.049(3) 0.041(2) 0.007(2) -0.015(3) 0.005(3)
C244 0.076(4) 0.051(3) 0.082(4) -0.001(3) -0.030(3) 0.018(3)
C245 0.050(3) 0.050(3) 0.092(4) -0.010(3) -0.010(3) 0.020(2)
C246 0.042(3) 0.038(2) 0.052(2) -0.0054(19) -0.0027(19) 0.0061(19)
N31 0.0376(19) 0.0380(17) 0.0317(16) -0.0006(14) 0.0010(13) 0.0086(14)
N32 0.0322(18) 0.0389(17) 0.0375(17) -0.0085(14) 0.0041(13) 0.0021(14)
N33 0.0343(19) 0.0409(18) 0.0430(18) -0.0027(15) 0.0000(14) 0.0063(15)
N34 0.039(2) 0.0373(17) 0.0411(17) -0.0107(15) 0.0032(14) 0.0042(15)
C3A1 0.038(2) 0.0324(19) 0.0340(19) 0.0054(16) 0.0029(16) 0.0109(17)
C3A2 0.029(2) 0.037(2) 0.0291(18) 0.0041(16) 0.0012(15) 0.0058(16)
C3A3 0.035(2) 0.036(2) 0.0344(19) -0.0038(16) -0.0011(16) 0.0056(17)
C3A4 0.039(2) 0.045(2) 0.0302(19) -0.0018(17) 0.0013(16) 0.0121(18)
C3A5 0.033(2) 0.047(2) 0.035(2) 0.0008(18) 0.0007(16) 0.0068(18)
C3A6 0.036(2) 0.040(2) 0.043(2) -0.0016(18) 0.0019(17) 0.0085(18)
C3A7 0.039(2) 0.040(2) 0.046(2) -0.0026(19) -0.0009(18) -0.0005(19)
C3A8 0.044(3) 0.035(2) 0.043(2) -0.0073(18) 0.0063(18) 0.0082(18)
C3B1 0.036(2) 0.0332(19) 0.038(2) -0.0026(16) 0.0040(16) 0.0113(16)
C3B2 0.033(2) 0.038(2) 0.0278(18) 0.0009(16) 0.0021(15) 0.0066(16)
C3B3 0.042(2) 0.040(2) 0.0326(19) -0.0035(17) 0.0035(17) 0.0033(18)
C3B4 0.043(2) 0.048(2) 0.035(2) -0.0089(18) -0.0049(17) 0.0122(19)
C3B5 0.038(2) 0.052(2) 0.047(2) 0.002(2) 0.0093(18) 0.002(2)
C3B6 0.039(2) 0.053(2) 0.043(2) -0.001(2) 0.0055(18) -0.001(2)
C3B7 0.042(3) 0.045(2) 0.057(3) -0.018(2) 0.004(2) 0.000(2)
C3B8 0.047(3) 0.047(2) 0.049(2) -0.017(2) 0.0092(19) 0.005(2)
C3M1 0.031(2) 0.040(2) 0.0344(19) -0.0022(17) -0.0006(16) 0.0037(17)
C3M2 0.035(2) 0.049(2) 0.0336(19) 0.0013(18) -0.0015(16) 0.0119(19)
C3M3 0.046(3) 0.035(2) 0.046(2) 0.0015(18) 0.0035(19) 0.0030(18)
C3M4 0.040(2) 0.040(2) 0.041(2) -0.0015(18) 0.0036(17) 0.0124(18)
C310 0.038(2) 0.038(2) 0.0347(19) -0.0008(17) 0.0063(16) 0.0033(17)
C311 0.049(3) 0.044(2) 0.033(2) -0.0039(18) 0.0039(17) 0.0064(19)
C312 0.066(3) 0.036(2) 0.043(2) -0.0028(18) 0.005(2) 0.007(2)
C313 0.057(3) 0.047(2) 0.047(2) -0.011(2) 0.015(2) -0.008(2)
C314 0.048(3) 0.054(3) 0.035(2) -0.0039(19) 0.0148(18) -0.004(2)
C315 0.053(3) 0.059(3) 0.044(2) -0.008(2) 0.004(2) -0.009(2)
C316 0.046(3) 0.078(3) 0.047(3) -0.002(2) -0.006(2) -0.004(3)
C317 0.036(2) 0.065(3) 0.046(2) -0.006(2) -0.0025(18) 0.007(2)
C318 0.039(2) 0.051(2) 0.034(2) -0.0027(18) 0.0004(17) 0.0082(19)
C319 0.043(3) 0.046(2) 0.0300(19) 0.0035(17) 0.0063(17) 0.0024(19)
C320 0.036(2) 0.046(2) 0.036(2) -0.0018(18) 0.0027(17) 0.0042(19)
O2 0.064(2) 0.0456(17) 0.0504(17) 0.0027(14) -0.0039(14) 0.0165(15)
C321 0.039(2) 0.057(2) 0.038(2) -0.0038(19) 0.0022(17) 0.0088(19)
C322 0.068(3) 0.146(4) 0.043(2) 0.012(3) 0.005(2) 0.054(3)
C323 0.084(4) 0.155(5) 0.038(2) 0.005(3) 0.009(2) 0.052(3)
C324 0.063(3) 0.086(3) 0.049(2) -0.012(2) 0.015(2) 0.015(3)
C325 0.079(3) 0.075(3) 0.062(3) 0.012(3) 0.029(2) 0.031(3)
C326 0.067(3) 0.071(3) 0.054(2) 0.017(2) 0.022(2) 0.027(2)
C331 0.041(2) 0.035(2) 0.058(3) -0.008(2) 0.006(2) 0.0119(19)
C332 0.057(3) 0.046(3) 0.075(3) -0.008(2) 0.009(2) -0.001(2)
C333 0.070(4) 0.041(3) 0.104(4) -0.014(3) 0.031(3) -0.004(2)
C334 0.048(3) 0.062(3) 0.111(5) -0.033(3) 0.002(3) 0.009(3)
C335 0.053(3) 0.069(3) 0.080(3) -0.026(3) -0.012(3) 0.014(3)
C336 0.048(3) 0.054(3) 0.059(3) -0.021(2) -0.005(2) 0.013(2)
C341 0.038(2) 0.040(2) 0.053(2) -0.0115(19) 0.0099(19) 0.0041(19)
C342 0.055(3) 0.071(3) 0.055(3) -0.010(2) 0.011(2) 0.012(2)
C343 0.066(4) 0.082(4) 0.062(3) -0.033(3) 0.017(3) -0.003(3)
C344 0.063(4) 0.067(3) 0.097(4) -0.038(3) 0.026(3) 0.007(3)
C345 0.059(3) 0.059(3) 0.103(4) -0.015(3) 0.014(3) 0.020(3)
C346 0.056(3) 0.044(2) 0.077(3) -0.005(2) 0.004(2) 0.015(2)
N41 0.0316(18) 0.0433(18) 0.0320(16) 0.0020(14) 0.0013(13) 0.0061(14)
N42 0.0363(19) 0.0466(19) 0.0329(16) 0.0021(15) 0.0000(14) 0.0095(15)
N43 0.039(2) 0.0407(18) 0.0346(16) 0.0009(14) 0.0045(14) 0.0064(15)
N44 0.0368(19) 0.0361(17) 0.0319(16) 0.0002(14) 0.0017(13) 0.0010(14)
C4A1 0.034(2) 0.0310(19) 0.0337(19) -0.0027(16) 0.0015(16) 0.0053(16)
C4A2 0.032(2) 0.041(2) 0.035(2) 0.0004(17) -0.0020(16) 0.0055(17)
C4A3 0.032(2) 0.046(2) 0.043(2) 0.0042(19) -0.0008(17) 0.0092(18)
C4A4 0.044(3) 0.046(2) 0.040(2) 0.0068(19) 0.0041(18) 0.0141(19)
C4A5 0.045(3) 0.034(2) 0.034(2) 0.0013(16) -0.0021(17) 0.0077(18)
C4A6 0.037(2) 0.036(2) 0.041(2) 0.0003(17) 0.0024(17) 0.0045(17)
C4A7 0.036(2) 0.035(2) 0.0335(19) -0.0006(16) 0.0018(16) 0.0068(17)
C4A8 0.035(2) 0.036(2) 0.0340(19) -0.0027(17) -0.0022(16) 0.0084(17)
C4B1 0.035(2) 0.0286(18) 0.0358(19) -0.0044(16) 0.0025(16) 0.0054(16)
C4B2 0.042(2) 0.039(2) 0.035(2) -0.0036(17) 0.0054(17) 0.0094(18)
C4B3 0.028(2) 0.076(3) 0.054(3) 0.012(2) -0.0026(19) 0.013(2)
C4B4 0.038(3) 0.072(3) 0.052(3) 0.017(2) 0.000(2) 0.016(2)
C4B5 0.045(3) 0.048(2) 0.037(2) 0.0078(18) 0.0007(18) 0.007(2)
C4B6 0.041(3) 0.047(2) 0.041(2) 0.0030(19) 0.0066(18) 0.0070(19)
C4B7 0.033(2) 0.046(2) 0.039(2) -0.0011(18) 0.0048(17) 0.0012(18)
C4B8 0.034(2) 0.053(2) 0.039(2) -0.0032(19) -0.0015(17) 0.0071(19)
C4M1 0.040(2) 0.043(2) 0.038(2) -0.0055(18) -0.0016(18) 0.0048(18)
C4M2 0.043(3) 0.036(2) 0.040(2) 0.0020(17) -0.0017(18) 0.0083(18)
C4M3 0.032(2) 0.035(2) 0.038(2) 0.0004(17) 0.0047(16) 0.0034(16)
C4M4 0.035(2) 0.038(2) 0.0350(19) -0.0030(17) 0.0041(16) 0.0045(17)
C411 0.037(2) 0.053(3) 0.035(2) 0.0025(19) -0.0054(17) 0.001(2)
C412 0.041(3) 0.067(3) 0.069(3) 0.003(3) 0.003(2) 0.005(2)
C413 0.066(4) 0.076(4) 0.125(5) 0.015(4) 0.016(4) -0.014(3)
C414 0.054(4) 0.119(6) 0.106(5) 0.013(4) 0.024(3) -0.016(4)
C415 0.045(3) 0.118(5) 0.091(4) -0.011(4) 0.025(3) 0.007(3)
C416 0.043(3) 0.073(3) 0.065(3) -0.005(3) 0.002(2) 0.011(2)
C421 0.043(3) 0.062(3) 0.037(2) 0.010(2) -0.0015(18) 0.013(2)
C422 0.062(3) 0.058(3) 0.046(2) 0.005(2) -0.002(2) 0.017(2)
C423 0.079(4) 0.063(3) 0.067(3) 0.021(3) -0.002(3) 0.025(3)
C424 0.071(4) 0.102(5) 0.056(3) 0.031(3) -0.015(3) 0.024(3)
C425 0.105(5) 0.076(4) 0.059(3) 0.012(3) -0.034(3) -0.004(3)
C426 0.086(4) 0.059(3) 0.058(3) 0.004(2) -0.030(3) 0.005(3)
C431 0.037(2) 0.045(2) 0.0331(19) 0.0012(17) 0.0013(16) 0.0037(18)
C432 0.041(2) 0.045(2) 0.042(2) -0.0017(19) 0.0071(18) 0.0009(19)
C433 0.043(3) 0.061(3) 0.047(2) 0.008(2) 0.002(2) -0.004(2)
C434 0.038(3) 0.095(4) 0.043(2) 0.012(3) 0.0068(19) 0.013(3)
C435 0.061(3) 0.069(3) 0.059(3) 0.011(2) 0.018(2) 0.025(3)
C436 0.047(3) 0.054(3) 0.062(3) 0.010(2) 0.014(2) 0.014(2)
C441 0.028(2) 0.039(2) 0.039(2) 0.0029(17) 0.0084(16) 0.0059(17)
C442 0.041(3) 0.051(2) 0.045(2) -0.002(2) -0.0047(19) 0.008(2)
C443 0.043(3) 0.080(4) 0.050(3) 0.011(2) -0.011(2) 0.011(2)
C444 0.062(3) 0.071(4) 0.086(4) 0.028(3) -0.005(3) 0.031(3)
C445 0.055(3) 0.047(3) 0.105(4) 0.002(3) 0.010(3) 0.020(2)
C446 0.046(3) 0.045(2) 0.062(3) 0.001(2) 0.007(2) 0.017(2)

loop_
_atom_type_symbol
_atom_type_description
_atom_type_scat_dispersion_real
_atom_type_scat_dispersion_imag
_atom_type_scat_source
C C 0.0033 0.0016 'International Tables Vol C Tables 4.2.6.8 and 6.1.1.4'
N N 0.0061 0.0033 'International Tables Vol C Tables 4.2.6.8 and 6.1.1.4'
O O 0.0106 0.0060 'International Tables Vol C Tables 4.2.6.8 and 6.1.1.4'
H H 0.0000 0.0000 'International Tables Vol C Tables 4.2.6.8 and 6.1.1.4'

loop_
_geom_angle_atom_site_label_1
_geom_angle_atom_site_label_2
_geom_angle_atom_site_label_3
_geom_angle
C1A2 N11 C1A1 108.7(3)
C1A3 N12 C1A4 110.3(3)
C1A3 N12 H12 124.9
C1A4 N12 H12 124.9
C1A5 N13 C1A6 105.7(3)
C1A7 N14 C1A8 110.6(3)
C1A7 N14 H14 124.7
C1A8 N14 H14 124.7
N11 C1A1 C1M4 126.8(3)
N11 C1A1 C1B1 111.7(3)
C1M4 C1A1 C1B1 121.2(3)
N11 C1A2 C1M1 127.7(3)
N11 C1A2 C1B2 112.1(3)
C1M1 C1A2 C1B2 119.5(3)
N12 C1A3 C1B3 106.4(3)
N12 C1A3 C1M1 125.7(3)
C1B3 C1A3 C1M1 127.8(3)
C1M2 C1A4 N12 124.9(3)
C1M2 C1A4 C1B4 129.0(3)
N12 C1A4 C1B4 106.1(3)
N13 C1A5 C1M2 126.5(3)
N13 C1A5 C1B5 110.2(3)
C1M2 C1A5 C1B5 123.3(3)
N13 C1A6 C1M3 125.6(3)
N13 C1A6 C1B6 110.3(3)
C1M3 C1A6 C1B6 124.1(3)
N14 C1A7 C1M3 125.8(3)
N14 C1A7 C1B7 106.7(3)
C1M3 C1A7 C1B7 127.2(4)
N14 C1A8 C1M4 126.3(3)
N14 C1A8 C1B8 106.1(3)
C1M4 C1A8 C1B8 127.3(4)
C1B2 C1B1 C2B1 111.7(3)
C1B2 C1B1 C1A1 102.1(3)
C2B1 C1B1 C1A1 107.6(3)
C1B2 C1B1 H1B1 111.7
C2B1 C1B1 H1B1 111.7
C1A1 C1B1 H1B1 111.7
C1A2 C1B2 C1B1 102.9(3)
C1A2 C1B2 C120 103.1(3)
C1B1 C1B2 C120 113.7(3)
C1A2 C1B2 H1B2 112.1
C1B1 C1B2 H1B2 112.1
C120 C1B2 H1B2 112.1
C1B4 C1B3 C1A3 108.7(4)
C1B4 C1B3 H1B3 125.7
C1A3 C1B3 H1B3 125.7
C1B3 C1B4 C1A4 108.6(3)
C1B3 C1B4 H1B4 125.7
C1A4 C1B4 H1B4 125.7
C1B6 C1B5 C1A5 106.5(3)
C1B6 C1B5 H1B5 126.7
C1A5 C1B5 H1B5 126.7
C1B5 C1B6 C1A6 107.3(4)
C1B5 C1B6 H1B6 126.3
C1A6 C1B6 H1B6 126.3
C1B8 C1B7 C1A7 108.5(4)
C1B8 C1B7 H1B7 125.7
C1A7 C1B7 H1B7 125.7
C1B7 C1B8 C1A8 108.1(4)
C1B7 C1B8 H1B8 126.0
C1A8 C1B8 H1B8 126.0
C1A2 C1M1 C1A3 124.8(3)
C1A2 C1M1 C110 119.9(3)
C1A3 C1M1 C110 115.3(3)
C1A4 C1M2 C1A5 126.2(3)
C1A4 C1M2 C121 116.7(3)
C1A5 C1M2 C121 117.1(3)
C1A7 C1M3 C1A6 125.0(3)
C1A7 C1M3 C131 115.3(3)
C1A6 C1M3 C131 119.7(3)
C1A1 C1M4 C1A8 125.8(4)
C1A1 C1M4 C141 118.9(3)
C1A8 C1M4 C141 115.3(3)
C111 C110 C119 118.6(4)
C111 C110 C1M1 118.0(3)
C119 C110 C1M1 123.1(4)
C110 C111 C112 123.0(4)
C110 C111 H111 118.5
C112 C111 H111 118.5
C113 C112 C111 118.5(4)
C113 C112 H112 120.7
C111 C112 H112 120.7
C112 C113 C114 121.5(4)
C112 C113 H113 119.3
C114 C113 H113 119.3
C113 C114 C115 120.9(4)
C113 C114 C119 120.0(4)
C115 C114 C119 119.2(4)
C116 C115 C114 121.6(4)
C116 C115 H115 119.2
C114 C115 H115 119.2
C115 C116 C117 119.3(4)
C115 C116 H116 120.4
C117 C116 H116 120.4
C118 C117 C116 121.6(4)
C118 C117 H117 119.2
C116 C117 H117 119.2
C117 C118 C119 120.2(4)
C117 C118 C120 116.0(4)
C119 C118 C120 122.7(3)
C118 C119 C114 117.7(4)
C118 C119 C110 124.4(4)
C114 C119 C110 117.8(4)
O1 C120 C118 123.5(4)
O1 C120 C1B2 121.6(4)
C118 C120 C1B2 115.0(4)
C126 C121 C122 117.7(4)
C126 C121 C1M2 121.6(4)
C122 C121 C1M2 120.7(4)
C123 C122 C121 120.8(4)
C123 C122 H122 119.6
C121 C122 H122 119.6
C122 C123 C124 120.7(5)
C122 C123 H123 119.7
C124 C123 H123 119.7
C125 C124 C123 119.2(5)
C125 C124 H124 120.4
C123 C124 H124 120.4
C124 C125 C126 120.1(5)
C124 C125 H125 119.9
C126 C125 H125 119.9
C121 C126 C125 121.4(5)
C121 C126 H126 119.3
C125 C126 H126 119.3
C132 C131 C136 118.7(4)
C132 C131 C1M3 122.7(4)
C136 C131 C1M3 118.6(4)
C131 C132 C133 119.5(4)
C131 C132 H132 120.3
C133 C132 H132 120.3
C134 C133 C132 120.3(4)
C134 C133 H133 119.8
C132 C133 H133 119.8
C135 C134 C133 120.9(4)
C135 C134 H134 119.5
C133 C134 H134 119.5
C134 C135 C136 120.1(4)
C134 C135 H135 119.9
C136 C135 H135 119.9
C135 C136 C131 120.4(4)
C135 C136 H136 119.8
C131 C136 H136 119.8
C142 C141 C146 118.4(4)
C142 C141 C1M4 119.1(4)
C146 C141 C1M4 122.5(4)
C143 C142 C141 121.0(4)
C143 C142 H142 119.5
C141 C142 H142 119.5
C142 C143 C144 120.5(5)
C142 C143 H143 119.8
C144 C143 H143 119.8
C143 C144 C145 119.1(4)
C143 C144 H144 120.5
C145 C144 H144 120.5
C144 C145 C146 120.7(4)
C144 C145 H145 119.7
C146 C145 H145 119.7
C145 C146 C141 120.4(4)
C145 C146 H146 119.8
C141 C146 H146 119.8
C2A2 N21 C2A1 109.9(3)
C2A2 N21 H21 125.0
C2A1 N21 H21 125.0
C2A3 N22 C2A4 106.0(3)
C2A5 N23 C2A6 109.9(3)
C2A5 N23 H23 125.1
C2A6 N23 H23 125.1
C2A8 N24 C2A7 105.6(3)
N21 C2A1 C2M4 124.7(3)
N21 C2A1 C2B1 107.5(3)
C2M4 C2A1 C2B1 127.8(3)
N21 C2A2 C2M1 128.4(3)
N21 C2A2 C2B2 107.2(3)
C2M1 C2A2 C2B2 124.4(3)
N22 C2A3 C2M1 125.2(3)
N22 C2A3 C2B3 109.4(3)
C2M1 C2A3 C2B3 125.3(3)
N22 C2A4 C2M2 125.7(3)
N22 C2A4 C2B4 110.0(3)
C2M2 C2A4 C2B4 124.1(4)
N23 C2A5 C2M2 126.8(3)
N23 C2A5 C2B5 107.9(3)
C2M2 C2A5 C2B5 125.2(4)
N23 C2A6 C2M3 126.6(3)
N23 C2A6 C2B6 106.7(3)
C2M3 C2A6 C2B6 126.7(3)
N24 C2A7 C2M3 125.1(3)
N24 C2A7 C2B7 110.0(3)
C2M3 C2A7 C2B7 124.7(3)
N24 C2A8 C2M4 126.2(3)
N24 C2A8 C2B8 110.0(3)
C2M4 C2A8 C2B8 123.6(3)
C2B2 C2B1 C2A1 105.8(3)
C2B2 C2B1 C1B1 123.4(3)
C2A1 C2B1 C1B1 130.5(3)
C2B1 C2B2 C2A2 109.6(3)
C2B1 C2B2 H2B2 125.2
C2A2 C2B2 H2B2 125.2
C2B4 C2B3 C2A3 107.8(4)
C2B4 C2B3 H2B3 126.1
C2A3 C2B3 H2B3 126.1
C2B3 C2B4 C2A4 106.9(4)
C2B3 C2B4 H2B4 126.6
C2A4 C2B4 H2B4 126.6
C2B6 C2B5 C2A5 107.6(3)
C2B6 C2B5 H2B5 126.2
C2A5 C2B5 H2B5 126.2
C2B5 C2B6 C2A6 107.9(3)
C2B5 C2B6 H2B6 126.0
C2A6 C2B6 H2B6 126.0
C2B8 C2B7 C2A7 107.1(3)
C2B8 C2B7 H2B7 126.5
C2A7 C2B7 H2B7 126.5
C2B7 C2B8 C2A8 107.2(3)
C2B7 C2B8 H2B8 126.4
C2A8 C2B8 H2B8 126.4
C2A2 C2M1 C2A3 126.2(3)
C2A2 C2M1 C211 117.6(3)
C2A3 C2M1 C211 116.2(3)
C2A5 C2M2 C2A4 124.7(4)
C2A5 C2M2 C221 118.9(3)
C2A4 C2M2 C221 116.2(3)
C2A6 C2M3 C2A7 126.5(3)
C2A6 C2M3 C231 115.9(3)
C2A7 C2M3 C231 117.6(3)
C2A1 C2M4 C2A8 124.6(3)
C2A1 C2M4 C241 120.1(3)
C2A8 C2M4 C241 115.0(3)
C216 C211 C212 118.3(4)
C216 C211 C2M1 121.6(4)
C212 C211 C2M1 120.1(4)
C211 C212 C213 120.8(5)
C211 C212 H212 119.6
C213 C212 H212 119.6
C214 C213 C212 119.4(5)
C214 C213 H213 120.3
C212 C213 H213 120.3
C215 C214 C213 120.7(4)
C215 C214 H214 119.7
C213 C214 H214 119.7
C214 C215 C216 120.3(5)
C214 C215 H215 119.9
C216 C215 H215 119.9
C215 C216 C211 120.6(5)
C215 C216 H216 119.7
C211 C216 H216 119.7
C222 C221 C226 118.9(4)
C222 C221 C2M2 120.2(4)
C226 C221 C2M2 120.9(4)
C221 C222 C223 121.4(5)
C221 C222 H222 119.3
C223 C222 H222 119.3
C224 C223 C222 119.2(6)
C224 C223 H223 120.4
C222 C223 H223 120.4
C225 C224 C223 120.3(5)
C225 C224 H224 119.9
C223 C224 H224 119.9
C224 C225 C226 120.1(5)
C224 C225 H225 120.0
C226 C225 H225 120.0
C221 C226 C225 120.2(5)
C221 C226 H226 119.9
C225 C226 H226 119.9
C232 C231 C236 118.5(4)
C232 C231 C2M3 120.7(4)
C236 C231 C2M3 120.7(4)
C231 C232 C233 120.7(4)
C231 C232 H232 119.6
C233 C232 H232 119.6
C234 C233 C232 120.0(4)
C234 C233 H233 120.0
C232 C233 H233 120.0
C233 C234 C235 120.2(4)
C233 C234 H234 119.9
C235 C234 H234 119.9
C234 C235 C236 119.7(5)
C234 C235 H235 120.1
C236 C235 H235 120.1
C235 C236 C231 120.7(5)
C235 C236 H236 119.6
C231 C236 H236 119.6
C246 C241 C242 118.9(4)
C246 C241 C2M4 118.4(3)
C242 C241 C2M4 122.4(4)
C241 C242 C243 120.9(5)
C241 C242 H242 119.6
C243 C242 H242 119.6
C244 C243 C242 119.1(5)
C244 C243 H243 120.5
C242 C243 H243 120.5
C245 C244 C243 120.0(5)
C245 C244 H244 120.0
C243 C244 H244 120.0
C244 C245 C246 120.8(5)
C244 C245 H245 119.6
C246 C245 H245 119.6
C241 C246 C245 120.2(4)
C241 C246 H246 119.9
C245 C246 H246 119.9
C3A2 N31 C3A1 107.2(3)
C3A3 N32 C3A4 111.3(3)
C3A3 N32 H32 124.3
C3A4 N32 H32 124.3
C3A6 N33 C3A5 105.6(3)
C3A7 N34 C3A8 111.0(3)
C3A7 N34 H34 124.5
C3A8 N34 H34 124.5
N31 C3A1 C3M4 124.9(3)
N31 C3A1 C3B1 112.8(3)
C3M4 C3A1 C3B1 121.6(3)
N31 C3A2 C3M1 127.1(3)
N31 C3A2 C3B2 112.4(3)
C3M1 C3A2 C3B2 120.0(3)
N32 C3A3 C3M1 126.9(3)
N32 C3A3 C3B3 106.2(3)
C3M1 C3A3 C3B3 126.8(3)
C3M2 C3A4 N32 125.8(3)
C3M2 C3A4 C3B4 128.7(4)
N32 C3A4 C3B4 105.5(3)
N33 C3A5 C3M2 126.3(3)
N33 C3A5 C3B5 110.7(3)
C3M2 C3A5 C3B5 122.9(4)
N33 C3A6 C3M3 124.8(4)
N33 C3A6 C3B6 110.3(3)
C3M3 C3A6 C3B6 124.8(4)
C3M3 C3A7 N34 126.0(4)
C3M3 C3A7 C3B7 128.4(4)
N34 C3A7 C3B7 105.4(4)
N34 C3A8 C3M4 127.4(3)
N34 C3A8 C3B8 106.2(3)
C3M4 C3A8 C3B8 126.1(4)
C3A1 C3B1 C4B1 108.8(3)
C3A1 C3B1 C3B2 101.9(3)
C4B1 C3B1 C3B2 110.1(3)
C3A1 C3B1 H3B1 111.9
C4B1 C3B1 H3B1 111.9
C3B2 C3B1 H3B1 111.9
C3A2 C3B2 C3B1 102.5(3)
C3A2 C3B2 C320 102.4(3)
C3B1 C3B2 C320 116.0(3)
C3A2 C3B2 H3B2 111.7
C3B1 C3B2 H3B2 111.7
C320 C3B2 H3B2 111.7
C3B4 C3B3 C3A3 108.0(3)
C3B4 C3B3 H3B3 126.0
C3A3 C3B3 H3B3 126.0
C3B3 C3B4 C3A4 109.0(3)
C3B3 C3B4 H3B4 125.5
C3A4 C3B4 H3B4 125.5
C3B6 C3B5 C3A5 106.0(4)
C3B6 C3B5 H3B5 127.0
C3A5 C3B5 H3B5 127.0
C3B5 C3B6 C3A6 107.4(4)
C3B5 C3B6 H3B6 126.3
C3A6 C3B6 H3B6 126.3
C3B8 C3B7 C3A7 109.5(4)
C3B8 C3B7 H3B7 125.2
C3A7 C3B7 H3B7 125.2
C3B7 C3B8 C3A8 107.8(4)
C3B7 C3B8 H3B8 126.1
C3A8 C3B8 H3B8 126.1
C3A2 C3M1 C3A3 123.8(3)
C3A2 C3M1 C310 118.5(3)
C3A3 C3M1 C310 117.7(3)
C3A4 C3M2 C3A5 126.6(3)
C3A4 C3M2 C321 116.3(3)
C3A5 C3M2 C321 117.0(3)
C3A7 C3M3 C3A6 124.8(4)
C3A7 C3M3 C331 116.0(4)
C3A6 C3M3 C331 119.2(4)
C3A1 C3M4 C3A8 126.6(4)
C3A1 C3M4 C341 117.7(3)
C3A8 C3M4 C341 115.7(3)
C311 C310 C319 118.3(3)
C311 C310 C3M1 117.9(3)
C319 C310 C3M1 123.8(3)
C310 C311 C312 122.5(4)
C310 C311 H311 118.7
C312 C311 H311 118.7
C313 C312 C311 119.7(4)
C313 C312 H312 120.1
C311 C312 H312 120.1
C312 C313 C314 121.4(4)
C312 C313 H313 119.3
C314 C313 H313 119.3
C315 C314 C313 121.6(4)
C315 C314 C319 119.6(4)
C313 C314 C319 118.9(4)
C316 C315 C314 121.4(4)
C316 C315 H316 119.3
C314 C315 H316 119.3
C315 C316 C317 120.9(4)
C315 C316 H317 119.5
C317 C316 H317 119.5
C318 C317 C316 119.7(4)
C318 C317 H318 120.2
C316 C317 H318 120.2
C317 C318 C319 121.3(4)
C317 C318 C320 116.3(4)
C319 C318 C320 121.3(3)
C318 C319 C314 116.5(4)
C318 C319 C310 125.0(3)
C314 C319 C310 118.5(4)
O2 C320 C318 123.9(4)
O2 C320 C3B2 121.6(3)
C318 C320 C3B2 114.5(3)
C322 C321 C326 120.0
C322 C321 C3M2 119.7(2)
C326 C321 C3M2 120.2(2)
C321 C322 C323 120.0
C321 C322 H322 120.0
C323 C322 H322 120.0
C324 C323 C322 120.0
C324 C323 H323 120.0
C322 C323 H323 120.0
C323 C324 C325 120.0
C323 C324 H324 120.0
C325 C324 H324 120.0
C326 C325 C324 120.0
C326 C325 H325 120.0
C324 C325 H325 120.0
C325 C326 C321 120.0
C325 C326 H326 120.0
C321 C326 H326 120.0
C332 C331 C336 118.0(4)
C332 C331 C3M3 123.6(4)
C336 C331 C3M3 118.4(4)
C331 C332 C333 119.9(5)
C331 C332 H332 120.1
C333 C332 H332 120.1
C334 C333 C332 120.0(5)
C334 C333 H333 120.0
C332 C333 H333 120.0
C335 C334 C333 120.5(5)
C335 C334 H334 119.7
C333 C334 H334 119.7
C334 C335 C336 119.9(5)
C334 C335 H335 120.1
C336 C335 H335 120.1
C335 C336 C331 121.6(5)
C335 C336 H336 119.2
C331 C336 H336 119.2
C346 C341 C342 118.2(4)
C346 C341 C3M4 119.7(4)
C342 C341 C3M4 122.0(4)
C343 C342 C341 119.8(5)
C343 C342 H342 120.1
C341 C342 H342 120.1
C344 C343 C342 120.9(5)
C344 C343 H343 119.5
C342 C343 H343 119.5
C345 C344 C343 119.5(5)
C345 C344 H344 120.2
C343 C344 H344 120.2
C344 C345 C346 120.0(5)
C344 C345 H345 120.0
C346 C345 H345 120.0
C341 C346 C345 121.5(5)
C341 C346 H346 119.2
C345 C346 H346 119.2
C4A2 N41 C4A1 110.1(3)
C4A2 N41 H41 125.0
C4A1 N41 H41 125.0
C4A3 N42 C4A4 105.5(3)
C4A6 N43 C4A5 109.0(3)
C4A6 N43 H43 125.5
C4A5 N43 H43 125.5
C4A8 N44 C4A7 106.2(3)
N41 C4A1 C4M4 124.6(3)
N41 C4A1 C4B1 106.9(3)
C4M4 C4A1 C4B1 128.5(3)
N41 C4A2 C4M1 127.8(4)
N41 C4A2 C4B2 107.1(3)
C4M1 C4A2 C4B2 125.0(4)
N42 C4A3 C4M1 125.4(4)
N42 C4A3 C4B3 110.2(3)
C4M1 C4A3 C4B3 124.4(4)
N42 C4A4 C4M2 126.1(4)
N42 C4A4 C4B4 110.2(3)
C4M2 C4A4 C4B4 123.6(4)
N43 C4A5 C4M2 126.6(3)
N43 C4A5 C4B5 107.0(3)
C4M2 C4A5 C4B5 126.1(3)
N43 C4A6 C4M3 125.6(3)
N43 C4A6 C4B6 108.1(3)
C4M3 C4A6 C4B6 126.2(4)
N44 C4A7 C4M3 125.6(3)
N44 C4A7 C4B7 110.0(3)
C4M3 C4A7 C4B7 124.2(3)
N44 C4A8 C4M4 126.8(3)
N44 C4A8 C4B8 109.1(3)
C4M4 C4A8 C4B8 124.0(3)
C4B2 C4B1 C4A1 106.3(3)
C4B2 C4B1 C3B1 122.6(3)
C4A1 C4B1 C3B1 130.7(3)
C4B1 C4B2 C4A2 109.6(3)
C4B1 C4B2 H4B2 125.2
C4A2 C4B2 H4B2 125.2
C4B4 C4B3 C4A3 107.3(4)
C4B4 C4B3 H4B3 126.3
C4A3 C4B3 H4B3 126.3
C4B3 C4B4 C4A4 106.7(4)
C4B3 C4B4 H4B4 126.7
C4A4 C4B4 H4B4 126.7
C4B6 C4B5 C4A5 107.9(3)
C4B6 C4B5 H4B5 126.1
C4A5 C4B5 H4B5 126.1
C4B5 C4B6 C4A6 107.9(4)
C4B5 C4B6 H4B6 126.0
C4A6 C4B6 H4B6 126.0
C4B8 C4B7 C4A7 106.5(3)
C4B8 C4B7 H4B7 126.7
C4A7 C4B7 H4B7 126.7
C4B7 C4B8 C4A8 108.0(4)
C4B7 C4B8 H4B8 126.0
C4A8 C4B8 H4B8 126.0
C4A3 C4M1 C4A2 125.8(4)
C4A3 C4M1 C411 118.2(3)
C4A2 C4M1 C411 116.0(3)
C4A4 C4M2 C4A5 125.2(4)
C4A4 C4M2 C421 116.3(4)
C4A5 C4M2 C421 118.3(3)
C4A7 C4M3 C4A6 125.8(3)
C4A7 C4M3 C431 117.6(3)
C4A6 C4M3 C431 116.6(3)
C4A1 C4M4 C4A8 125.5(3)
C4A1 C4M4 C441 118.9(3)
C4A8 C4M4 C441 115.2(3)
C412 C411 C416 118.5(4)
C412 C411 C4M1 121.7(4)
C416 C411 C4M1 119.8(4)
C411 C412 C413 122.2(5)
C411 C412 H412 118.9
C413 C412 H412 118.9
C414 C413 C412 119.4(6)
C414 C413 H413 120.3
C412 C413 H413 120.3
C413 C414 C415 120.1(5)
C413 C414 H414 119.9
C415 C414 H414 119.9
C414 C415 C416 120.2(6)
C414 C415 H415 119.9
C416 C415 H415 119.9
C415 C416 C411 119.5(5)
C415 C416 H416 120.3
C411 C416 H416 120.3
C426 C421 C422 118.4(4)
C426 C421 C4M2 120.4(4)
C422 C421 C4M2 121.1(4)
C423 C422 C421 120.8(4)
C423 C422 H422 119.6
C421 C422 H422 119.6
C424 C423 C422 120.2(5)
C424 C423 H423 119.9
C422 C423 H423 119.9
C423 C424 C425 119.7(5)
C423 C424 H424 120.1
C425 C424 H424 120.1
C424 C425 C426 120.1(5)
C424 C425 H425 120.0
C426 C425 H425 120.0
C421 C426 C425 120.7(5)
C421 C426 H426 119.6
C425 C426 H426 119.6
C432 C431 C436 118.5(4)
C432 C431 C4M3 120.9(4)
C436 C431 C4M3 120.6(4)
C431 C432 C433 121.2(4)
C431 C432 H432 119.4
C433 C432 H432 119.4
C434 C433 C432 120.2(4)
C434 C433 H433 119.9
C432 C433 H433 119.9
C435 C434 C433 118.7(4)
C435 C434 H434 120.7
C433 C434 H434 120.7
C434 C435 C436 120.6(5)
C434 C435 H435 119.7
C436 C435 H435 119.7
C435 C436 C431 120.9(4)
C435 C436 H436 119.6
C431 C436 H436 119.6
C442 C441 C446 118.1(4)
C442 C441 C4M4 123.8(3)
C446 C441 C4M4 118.1(3)
C441 C442 C443 120.7(4)
C441 C442 H442 119.7
C443 C442 H442 119.7
C444 C443 C442 120.1(4)
C444 C443 H443 120.0
C442 C443 H443 120.0
C443 C444 C445 120.6(5)
C443 C444 H444 119.7
C445 C444 H444 119.7
C446 C445 C444 120.2(5)
C446 C445 H445 119.9
C444 C445 H445 119.9
C445 C446 C441 120.3(4)
C445 C446 H446 119.8
C441 C446 H446 119.8

loop_
_geom_bond_atom_site_label_1
_geom_bond_atom_site_label_2
_geom_bond_distance
N11 C1A2 1.355(5)
N11 C1A1 1.363(5)
N12 C1A3 1.364(5)
N12 C1A4 1.392(5)
N12 H12 0.8700
N13 C1A5 1.368(5)
N13 C1A6 1.369(5)
N14 C1A7 1.372(5)
N14 C1A8 1.380(5)
N14 H14 0.8700
C1A1 C1M4 1.387(5)
C1A1 C1B1 1.527(5)
C1A2 C1M1 1.383(5)
C1A2 C1B2 1.514(5)
C1A3 C1B3 1.429(5)
C1A3 C1M1 1.429(5)
C1A4 C1M2 1.387(5)
C1A4 C1B4 1.418(5)
C1A5 C1M2 1.405(5)
C1A5 C1B5 1.457(5)
C1A6 C1M3 1.418(5)
C1A6 C1B6 1.446(5)
C1A7 C1M3 1.385(5)
C1A7 C1B7 1.418(5)
C1A8 C1M4 1.401(5)
C1A8 C1B8 1.430(5)
C1B1 C1B2 1.517(5)
C1B1 C2B1 1.520(5)
C1B1 H1B1 0.9900
C1B2 C120 1.525(5)
C1B2 H1B2 0.9900
C1B3 C1B4 1.351(5)
C1B3 H1B3 0.9400
C1B4 H1B4 0.9400
C1B5 C1B6 1.336(5)
C1B5 H1B5 0.9400
C1B6 H1B6 0.9400
C1B7 C1B8 1.368(5)
C1B7 H1B7 0.9400
C1B8 H1B8 0.9400
C1M1 C110 1.500(5)
C1M2 C121 1.503(5)
C1M3 C131 1.499(5)
C1M4 C141 1.502(5)
C110 C111 1.372(6)
C110 C119 1.441(5)
C111 C112 1.411(6)
C111 H111 0.9400
C112 C113 1.364(7)
C112 H112 0.9400
C113 C114 1.404(7)
C113 H113 0.9400
C114 C115 1.420(6)
C114 C119 1.432(6)
C115 C116 1.353(7)
C115 H115 0.9400
C116 C117 1.408(6)
C116 H116 0.9400
C117 C118 1.373(5)
C117 H117 0.9400
C118 C119 1.427(6)
C118 C120 1.486(5)
C120 O1 1.216(5)
C121 C126 1.372(6)
C121 C122 1.404(6)
C122 C123 1.370(6)
C122 H122 0.9400
C123 C124 1.385(7)
C123 H123 0.9400
C124 C125 1.371(7)
C124 H124 0.9400
C125 C126 1.393(6)
C125 H125 0.9400
C126 H126 0.9400
C131 C132 1.392(6)
C131 C136 1.407(6)
C132 C133 1.393(6)
C132 H132 0.9400
C133 C134 1.375(6)
C133 H133 0.9400
C134 C135 1.355(6)
C134 H134 0.9400
C135 C136 1.380(6)
C135 H135 0.9400
C136 H136 0.9400
C141 C142 1.389(6)
C141 C146 1.392(5)
C142 C143 1.381(6)
C142 H142 0.9400
C143 C144 1.381(7)
C143 H143 0.9400
C144 C145 1.382(7)
C144 H144 0.9400
C145 C146 1.388(6)
C145 H145 0.9400
C146 H146 0.9400
N21 C2A2 1.360(4)
N21 C2A1 1.372(5)
N21 H21 0.8700
N22 C2A3 1.369(5)
N22 C2A4 1.379(5)
N23 C2A5 1.353(5)
N23 C2A6 1.374(5)
N23 H23 0.8700
N24 C2A8 1.373(5)
N24 C2A7 1.379(5)
C2A1 C2M4 1.404(5)
C2A1 C2B1 1.464(5)
C2A2 C2M1 1.395(5)
C2A2 C2B2 1.430(5)
C2A3 C2M1 1.411(5)
C2A3 C2B3 1.449(5)
C2A4 C2M2 1.413(5)
C2A4 C2B4 1.442(5)
C2A5 C2M2 1.394(5)
C2A5 C2B5 1.427(5)
C2A6 C2M3 1.403(5)
C2A6 C2B6 1.434(5)
C2A7 C2M3 1.404(5)
C2A7 C2B7 1.429(5)
C2A8 C2M4 1.411(5)
C2A8 C2B8 1.431(5)
C2B1 C2B2 1.358(5)
C2B2 H2B2 0.9400
C2B3 C2B4 1.333(5)
C2B3 H2B3 0.9400
C2B4 H2B4 0.9400
C2B5 C2B6 1.360(6)
C2B5 H2B5 0.9400
C2B6 H2B6 0.9400
C2B7 C2B8 1.349(5)
C2B7 H2B7 0.9400
C2B8 H2B8 0.9400
C2M1 C211 1.492(5)
C2M2 C221 1.513(5)
C2M3 C231 1.509(5)
C2M4 C241 1.500(5)
C211 C216 1.388(6)
C211 C212 1.390(6)
C212 C213 1.392(6)
C212 H212 0.9400
C213 C214 1.378(8)
C213 H213 0.9400
C214 C215 1.358(8)
C214 H214 0.9400
C215 C216 1.385(6)
C215 H215 0.9400
C216 H216 0.9400
C221 C222 1.374(7)
C221 C226 1.387(6)
C222 C223 1.386(7)
C222 H222 0.9400
C223 C224 1.378(8)
C223 H223 0.9400
C224 C225 1.375(8)
C224 H224 0.9400
C225 C226 1.389(6)
C225 H225 0.9400
C226 H226 0.9400
C231 C232 1.369(6)
C231 C236 1.384(6)
C232 C233 1.384(6)
C232 H232 0.9400
C233 C234 1.363(7)
C233 H233 0.9400
C234 C235 1.368(7)
C234 H234 0.9400
C235 C236 1.379(6)
C235 H235 0.9400
C236 H236 0.9400
C241 C246 1.380(6)
C241 C242 1.381(5)
C242 C243 1.392(6)
C242 H242 0.9400
C243 C244 1.385(8)
C243 H243 0.9400
C244 C245 1.363(7)
C244 H244 0.9400
C245 C246 1.381(6)
C245 H245 0.9400
C246 H246 0.9400
N31 C3A2 1.360(4)
N31 C3A1 1.378(5)
N32 C3A3 1.347(5)
N32 C3A4 1.392(5)
N32 H32 0.8700
N33 C3A6 1.361(5)
N33 C3A5 1.363(5)
N34 C3A7 1.373(5)
N34 C3A8 1.373(5)
N34 H34 0.8700
C3A1 C3M4 1.397(5)
C3A1 C3B1 1.500(5)
C3A2 C3M1 1.401(5)
C3A2 C3B2 1.512(5)
C3A3 C3M1 1.419(5)
C3A3 C3B3 1.435(5)
C3A4 C3M2 1.391(5)
C3A4 C3B4 1.410(5)
C3A5 C3M2 1.416(5)
C3A5 C3B5 1.450(5)
C3A6 C3M3 1.423(5)
C3A6 C3B6 1.441(5)
C3A7 C3M3 1.372(6)
C3A7 C3B7 1.431(6)
C3A8 C3M4 1.399(5)
C3A8 C3B8 1.434(5)
C3B1 C4B1 1.522(5)
C3B1 C3B2 1.524(5)
C3B1 H3B1 0.9900
C3B2 C320 1.533(5)
C3B2 H3B2 0.9900
C3B3 C3B4 1.359(5)
C3B3 H3B3 0.9400
C3B4 H3B4 0.9400
C3B5 C3B6 1.339(5)
C3B5 H3B5 0.9400
C3B6 H3B6 0.9400
C3B7 C3B8 1.345(6)
C3B7 H3B7 0.9400
C3B8 H3B8 0.9400
C3M1 C310 1.492(5)
C3M2 C321 1.509(4)
C3M3 C331 1.501(6)
C3M4 C341 1.496(5)
C310 C311 1.379(5)
C310 C319 1.450(6)
C311 C312 1.410(5)
C311 H311 0.9400
C312 C313 1.356(6)
C312 H312 0.9400
C313 C314 1.418(6)
C313 H313 0.9400
C314 C315 1.405(6)
C314 C319 1.445(5)
C315 C316 1.337(7)
C315 H316 0.9400
C316 C317 1.416(6)
C316 H317 0.9400
C317 C318 1.371(6)
C317 H318 0.9400
C318 C319 1.433(6)
C318 C320 1.495(5)
C320 O2 1.215(5)
C321 C322 1.3900
C321 C326 1.3900
C322 C323 1.3900
C322 H322 0.9400
C323 C324 1.3900
C323 H323 0.9400
C324 C325 1.3900
C324 H324 0.9400
C325 C326 1.3900
C325 H325 0.9400
C326 H326 0.9400
C331 C332 1.364(6)
C331 C336 1.402(6)
C332 C333 1.408(7)
C332 H332 0.9400
C333 C334 1.362(8)
C333 H333 0.9400
C334 C335 1.356(7)
C334 H334 0.9400
C335 C336 1.360(6)
C335 H335 0.9400
C336 H336 0.9400
C341 C346 1.380(6)
C341 C342 1.399(6)
C342 C343 1.396(6)
C342 H342 0.9400
C343 C344 1.373(8)
C343 H343 0.9400
C344 C345 1.372(8)
C344 H344 0.9400
C345 C346 1.388(7)
C345 H345 0.9400
C346 H346 0.9400
N41 C4A2 1.364(5)
N41 C4A1 1.379(5)
N41 H41 0.8700
N42 C4A3 1.374(5)
N42 C4A4 1.380(5)
N43 C4A6 1.368(5)
N43 C4A5 1.377(5)
N43 H43 0.8700
N44 C4A8 1.378(5)
N44 C4A7 1.379(5)
C4A1 C4M4 1.388(5)
C4A1 C4B1 1.462(5)
C4A2 C4M1 1.403(5)
C4A2 C4B2 1.425(5)
C4A3 C4M1 1.399(5)
C4A3 C4B3 1.444(6)
C4A4 C4M2 1.396(5)
C4A4 C4B4 1.446(6)
C4A5 C4M2 1.399(6)
C4A5 C4B5 1.440(5)
C4A6 C4M3 1.409(5)
C4A6 C4B6 1.422(5)
C4A7 C4M3 1.408(5)
C4A7 C4B7 1.441(5)
C4A8 C4M4 1.408(5)
C4A8 C4B8 1.443(5)
C4B1 C4B2 1.358(5)
C4B2 H4B2 0.9400
C4B3 C4B4 1.346(6)
C4B3 H4B3 0.9400
C4B4 H4B4 0.9400
C4B5 C4B6 1.356(6)
C4B5 H4B5 0.9400
C4B6 H4B6 0.9400
C4B7 C4B8 1.349(5)
C4B7 H4B7 0.9400
C4B8 H4B8 0.9400
C4M1 C411 1.499(6)
C4M2 C421 1.495(5)
C4M3 C431 1.510(5)
C4M4 C441 1.491(5)
C411 C412 1.361(6)
C411 C416 1.410(6)
C412 C413 1.384(7)
C412 H412 0.9400
C413 C414 1.374(9)
C413 H413 0.9400
C414 C415 1.380(9)
C414 H414 0.9400
C415 C416 1.397(7)
C415 H415 0.9400
C416 H416 0.9400
C421 C426 1.373(6)
C421 C422 1.397(6)
C422 C423 1.385(6)
C422 H422 0.9400
C423 C424 1.370(7)
C423 H423 0.9400
C424 C425 1.379(8)
C424 H424 0.9400
C425 C426 1.399(7)
C425 H425 0.9400
C426 H426 0.9400
C431 C432 1.369(5)
C431 C436 1.387(6)
C432 C433 1.394(6)
C432 H432 0.9400
C433 C434 1.387(6)
C433 H433 0.9400
C434 C435 1.382(7)
C434 H434 0.9400
C435 C436 1.384(6)
C435 H435 0.9400
C436 H436 0.9400
C441 C442 1.375(5)
C441 C446 1.409(5)
C442 C443 1.382(6)
C442 H442 0.9400
C443 C444 1.357(7)
C443 H443 0.9400
C444 C445 1.367(7)
C444 H444 0.9400
C445 C446 1.365(6)
C445 H445 0.9400
C446 H446 0.9400

loop_
_platon_squeeze_void_nr
_platon_squeeze_void_average_x
_platon_squeeze_void_average_y
_platon_squeeze_void_average_z
_platon_squeeze_void_volume
_platon_squeeze_void_count_electrons
_platon_squeeze_void_content
1 0.146 0.272 0.256 607 102 ' '
2 -0.146 0.728 0.744 607 100 ' '
3 0.033 0.618 0.476 14 1 ' '
4 0.293 0.506 0.612 30 2 ' '
5 0.264 0.694 0.469 7 1 ' '
6 0.334 0.750 0.971 13 1 ' '
7 0.367 0.687 0.615 5 0 ' '
8 0.384 0.963 0.981 14 2 ' '
9 0.463 0.265 0.883 29 4 ' '
10 0.537 0.735 0.117 29 4 ' '
11 0.616 0.037 0.019 14 2 ' '
12 0.666 0.250 0.029 13 1 ' '
13 0.639 0.333 0.385 6 0 ' '
14 0.712 0.503 0.388 29 4 ' '
15 0.736 0.306 0.531 7 1 ' '
16 0.967 0.382 0.524 14 2 ' '
